data_4074180
loop_
_publ_author_name
'Matsumoto, Tsuyoshi'
'Nakaya, Yukiko'
'Tatsumi, Kazuyuki'

_publ_section_title
;
 Synthesis of Oxo- and Sulfido-Bridged Germanium&#x2212;Ruthenium
 Complexes and Reactions on the Chalcogenido Bridges
;
_journal_issue 20
_journal_name_full Organometallics
_journal_page_first 4835
_journal_paper_doi 10.1021/om060449m
_journal_volume 25
_journal_year 2006
_chemical_formula_moiety 'C70 H72 Ge2 O4 Ru2 S2, 2(C32 H12 B F24), 4(C4 H8 O) '
_chemical_formula_sum 'C150 H128 B2 F48 Ge2 O8 Ru2 S2'
_chemical_formula_weight 3403.64
_space_group_IT_number 14
_symmetry_cell_setting monoclinic
_symmetry_Int_Tables_number 14
_symmetry_space_group_name_Hall '-P 2ybc'
_symmetry_space_group_name_H-M 'P 1 21/c 1'
_cell_angle_alpha 90.0000
_cell_angle_beta 113.351(3)
_cell_angle_gamma 90.0000
_cell_formula_units_Z 2
_cell_length_a 14.703(5)
_cell_length_b 28.665(8)
_cell_length_c 19.456(6)
_cell_measurement_reflns_used 18534
_cell_measurement_temperature 173.1
_cell_measurement_theta_max 27.5
_cell_measurement_theta_min 3.0
_cell_volume 7528(4)
_computing_cell_refinement CrystalClear
_computing_data_collection CrystalClear
_computing_data_reduction CrystalStructure
_computing_publication_material 'CrystalStructure 3.7.0'
_computing_structure_refinement CRYSTALS
_computing_structure_solution 'DIRDIF99 (PATTY)'
_diffrn_detector_area_resol_mean 7.31
_diffrn_measured_fraction_theta_full 0.998
_diffrn_measured_fraction_theta_max 0.998
_diffrn_measurement_device_type 'Rigaku Saturn'
_diffrn_measurement_method \w
_diffrn_radiation_type 'Mo K\a'
_diffrn_radiation_wavelength 0.71070
_diffrn_reflns_av_R_equivalents 0.057
_diffrn_reflns_limit_h_max 19
_diffrn_reflns_limit_h_min -18
_diffrn_reflns_limit_k_max 37
_diffrn_reflns_limit_k_min -32
_diffrn_reflns_limit_l_max 25
_diffrn_reflns_limit_l_min -25
_diffrn_reflns_number 59133
_diffrn_reflns_theta_full 27.48
_diffrn_reflns_theta_max 27.48
_exptl_absorpt_coefficient_mu 0.735
_exptl_absorpt_correction_T_max 0.896
_exptl_absorpt_correction_T_min 0.802
_exptl_absorpt_correction_type multi-scan
_exptl_absorpt_process_details 'Jacobson, R. (1998) Private communication'
_exptl_crystal_colour yellow
_exptl_crystal_density_diffrn 1.508
_exptl_crystal_density_method 'not measured'
_exptl_crystal_description block
_exptl_crystal_F_000 3436.00
_exptl_crystal_size_max 0.30
_exptl_crystal_size_mid 0.25
_exptl_crystal_size_min 0.25
_refine_diff_density_max 1.79
_refine_diff_density_min -2.98
_refine_ls_extinction_method none
_refine_ls_goodness_of_fit_ref 0.906
_refine_ls_hydrogen_treatment refall
_refine_ls_number_parameters 1091
_refine_ls_number_reflns 17221
_refine_ls_R_factor_gt 0.0874
_refine_ls_shift/su_max 0.0000
_refine_ls_structure_factor_coef Fsqd
_refine_ls_weighting_details 'w = 1/[0.0008Fo^2^ + 2.0000\s(Fo^2^) + 0.5000]/(4Fo^2^)'
_refine_ls_weighting_scheme calc
_refine_ls_wR_factor_ref 0.1757
_reflns_number_gt 13453
_reflns_number_total 17221
_reflns_threshold_expression F^2^>2.0\s(F^2^)
_cod_data_source_file om060449msi20060523_080229.cif
_cod_data_source_block '_complex_16'
_cod_original_cell_volume 7529(4)
_cod_original_formula_sum 'C150 H128 B2 F48 Ge2 O8 Ru2 S2 '
_cod_database_code 4074180

loop_
_symmetry_equiv_pos_site_id
_symmetry_equiv_pos_as_xyz
1 +X,+Y,+Z
2 -X,1/2+Y,1/2-Z
3 -X,-Y,-Z
4 +X,1/2-Y,1/2+Z

loop_
_atom_site_label
_atom_site_type_symbol
_atom_site_fract_x
_atom_site_fract_y
_atom_site_fract_z
_atom_site_U_iso_or_equiv
_atom_site_adp_type
_atom_site_occupancy
_atom_site_symmetry_multiplicity
_atom_site_calc_flag
_atom_site_refinement_flags
Ru(1) Ru 0.09286(2) -0.004880(10) 0.45875(2) 0.02098(8) Uani 1.00 1 d .
Ge(1) Ge -0.04793(3) 0.00666(2) 0.25912(3) 0.02479(12) Uani 1.00 1 d .
S(1) S 0.00635(9) 0.05296(4) 0.49758(6) 0.0264(2) Uani 1.00 1 d .
F(1) F 0.5090(3) 0.30256(16) 0.3518(2) 0.0987(16) Uani 1.00 1 d .
F(2) F 0.5300(3) 0.36085(13) 0.4225(2) 0.0829(15) Uani 1.00 1 d .
F(3) F 0.6365(3) 0.34460(14) 0.3783(2) 0.0853(15) Uani 1.00 1 d .
F(4) F 0.8993(2) 0.20330(12) 0.5754(3) 0.0915(15) Uani 1.00 1 d .
F(5) F 0.9296(2) 0.27165(13) 0.5483(2) 0.0685(12) Uani 1.00 1 d .
F(6) F 0.9343(2) 0.25768(17) 0.6557(2) 0.0834(14) Uani 1.00 1 d .
F(7) F 0.5905(2) 0.09841(10) 0.4426(2) 0.0528(10) Uani 1.00 1 d .
F(8) F 0.5750(2) 0.03291(11) 0.4896(2) 0.0782(14) Uani 1.00 1 d .
F(9) F 0.4468(2) 0.06987(18) 0.4177(2) 0.1010(16) Uani 1.00 1 d .
F(10) F 0.4764(3) 0.02370(12) 0.6961(2) 0.1003(18) Uani 1.00 1 d .
F(11) F 0.3758(3) 0.07583(14) 0.6917(2) 0.0755(14) Uani 1.00 1 d .
F(12) F 0.5208(3) 0.08053(16) 0.7729(2) 0.1097(16) Uani 1.00 1 d .
F(13) F 0.1812(3) 0.1904(2) 0.5122(4) 0.162(2) Uani 1.00 1 d .
F(14) F 0.1068(3) 0.2500(2) 0.5016(5) 0.187(3) Uani 1.00 1 d .
F(15) F 0.1651(5) 0.2183(3) 0.6006(4) 0.227(4) Uani 1.00 1 d .
F(16) F 0.306(3) 0.3960(6) 0.5105(12) 0.123(8) Uani 0.30 1 d P
F(17) F 0.4430(19) 0.3989(5) 0.596(3) 0.134(12) Uani 0.30 1 d P
F(18) F 0.315(4) 0.3982(10) 0.616(2) 0.142(17) Uani 0.30 1 d P
F(19) F 0.6531(3) 0.35805(11) 0.8275(2) 0.0707(12) Uani 1.00 1 d .
F(20) F 0.6762(5) 0.31572(13) 0.9209(2) 0.131(2) Uani 1.00 1 d .
F(21) F 0.7990(4) 0.34405(17) 0.9040(3) 0.129(2) Uani 1.00 1 d .
F(22) F 0.925(2) 0.1682(12) 0.8126(13) 0.138(12) Uani 0.40 1 d P
F(23) F 0.8327(11) 0.1316(4) 0.8438(13) 0.103(5) Uani 0.40 1 d P
F(24) F 0.9283(16) 0.1796(7) 0.9145(8) 0.092(6) Uani 0.40 1 d P
F(25) F 0.3980(15) 0.3991(3) 0.5444(8) 0.107(4) Uani 0.70 1 d P
F(26) F 0.2866(9) 0.3992(4) 0.5844(13) 0.130(5) Uani 0.70 1 d P
F(27) F 0.4326(14) 0.3960(2) 0.6577(5) 0.113(3) Uani 0.70 1 d P
F(28) F 0.8915(12) 0.1533(5) 0.7985(8) 0.086(3) Uani 0.60 1 d P
F(29) F 0.9640(6) 0.1997(4) 0.8858(10) 0.121(4) Uani 0.60 1 d P
F(30) F 0.8658(12) 0.1503(5) 0.8982(9) 0.113(6) Uani 0.60 1 d P
O(1) O -0.0707(2) -0.05240(11) 0.2358(2) 0.0388(10) Uani 1.00 1 d .
O(2) O -0.0352(2) 0.00562(11) 0.35762(17) 0.0308(8) Uani 1.00 1 d .
O(3) O 0.2717(10) 0.3625(4) 0.2967(7) 0.235(6) Uani 1.00 1 d .
O(4) O 0.2374(8) 0.1722(6) 0.3128(10) 0.240(7) Uani 1.00 1 d .
C(1) C 0.0819(3) 0.01550(13) 0.2554(2) 0.0234(11) Uani 1.00 1 d .
C(2) C 0.1733(3) 0.01008(14) 0.3160(2) 0.0274(11) Uani 1.00 1 d .
C(3) C 0.2616(3) 0.01417(18) 0.3061(2) 0.0376(14) Uani 1.00 1 d .
C(4) C 0.2601(4) 0.0241(2) 0.2360(3) 0.0505(17) Uani 1.00 1 d .
C(5) C 0.1709(4) 0.0290(2) 0.1757(2) 0.0445(16) Uani 1.00 1 d .
C(6) C 0.0816(3) 0.02479(16) 0.1843(2) 0.0300(12) Uani 1.00 1 d .
C(7) C 0.1888(3) -0.00110(14) 0.3956(2) 0.0253(10) Uani 1.00 1 d .
C(8) C 0.2193(2) 0.03438(13) 0.4506(2) 0.0226(10) Uani 1.00 1 d .
C(9) C 0.2380(3) 0.02153(14) 0.5256(2) 0.0257(11) Uani 1.00 1 d .
C(10) C 0.2330(3) -0.02466(16) 0.5482(2) 0.0270(11) Uani 1.00 1 d .
C(11) C 0.2043(3) -0.05954(16) 0.4909(2) 0.0289(12) Uani 1.00 1 d .
C(12) C 0.1839(3) -0.04918(14) 0.4159(2) 0.0263(11) Uani 1.00 1 d .
C(13) C 0.2281(3) 0.08491(16) 0.4326(2) 0.0329(13) Uani 1.00 1 d .
C(14) C 0.2560(3) -0.03692(17) 0.6282(2) 0.0325(13) Uani 1.00 1 d .
C(15) C 0.1592(3) -0.08775(16) 0.3593(2) 0.0375(14) Uani 1.00 1 d .
C(16) C -0.0137(3) 0.02926(16) 0.1163(2) 0.0307(12) Uani 1.00 1 d .
C(17) C -0.0604(3) -0.01076(17) 0.0782(2) 0.0333(13) Uani 1.00 1 d .
C(18) C -0.1528(4) -0.0066(2) 0.0189(2) 0.0439(15) Uani 1.00 1 d .
C(19) C -0.1964(4) 0.0365(2) -0.0051(2) 0.0489(17) Uani 1.00 1 d .
C(20) C -0.1450(4) 0.0755(2) 0.0297(3) 0.0480(17) Uani 1.00 1 d .
C(21) C -0.0534(4) 0.07312(17) 0.0897(2) 0.0411(15) Uani 1.00 1 d .
C(22) C -0.0121(4) -0.05878(18) 0.0970(3) 0.0457(16) Uani 1.00 1 d .
C(23) C -0.2976(5) 0.0397(2) -0.0687(3) 0.083(2) Uani 1.00 1 d .
C(24) C 0.0013(5) 0.1175(2) 0.1224(3) 0.064(2) Uani 1.00 1 d .
C(25) C -0.1517(3) 0.05371(17) 0.2165(2) 0.0321(13) Uani 1.00 1 d .
C(26) C -0.2469(3) 0.0427(2) 0.1640(3) 0.0444(15) Uani 1.00 1 d .
C(27) C -0.3114(4) 0.0794(2) 0.1316(3) 0.061(2) Uani 1.00 1 d .
C(28) C -0.2841(5) 0.1248(2) 0.1511(4) 0.064(2) Uani 1.00 1 d .
C(29) C -0.1938(4) 0.1352(2) 0.2045(3) 0.0545(19) Uani 1.00 1 d .
C(30) C -0.1247(3) 0.10018(18) 0.2390(2) 0.0383(14) Uani 1.00 1 d .
C(31) C -0.2788(4) -0.0081(2) 0.1451(4) 0.0611(19) Uani 1.00 1 d .
C(32) C -0.3880(6) -0.0165(4) 0.0945(6) 0.076(3) Uani 0.70 1 d P
C(33) C -0.0249(4) 0.11321(18) 0.2995(3) 0.0452(16) Uani 1.00 1 d .
C(34) C -0.0044(5) 0.1634(2) 0.3179(5) 0.092(2) Uani 1.00 1 d .
C(35) C 0.0838(4) 0.08943(19) 0.5749(3) 0.0491(17) Uani 1.00 1 d .
C(36) C 0.6217(3) 0.24823(13) 0.5754(2) 0.0292(12) Uani 1.00 1 d .
C(37) C 0.5767(3) 0.27550(14) 0.5109(2) 0.0315(12) Uani 1.00 1 d .
C(38) C 0.6298(3) 0.29563(16) 0.4736(2) 0.0346(13) Uani 1.00 1 d .
C(39) C 0.7307(3) 0.28834(16) 0.4968(2) 0.0356(14) Uani 1.00 1 d .
C(40) C 0.7770(3) 0.25963(16) 0.5581(2) 0.0335(13) Uani 1.00 1 d .
C(41) C 0.7241(3) 0.24045(14) 0.5960(2) 0.0308(12) Uani 1.00 1 d .
C(42) C 0.5777(4) 0.3253(2) 0.4071(3) 0.0503(18) Uani 1.00 1 d .
C(43) C 0.8839(3) 0.2483(2) 0.5841(3) 0.0436(16) Uani 1.00 1 d .
C(44) C 0.5426(3) 0.17115(14) 0.6099(2) 0.0295(12) Uani 1.00 1 d .
C(45) C 0.5485(3) 0.14768(14) 0.5494(2) 0.0305(12) Uani 1.00 1 d .
C(46) C 0.5299(3) 0.10013(14) 0.5383(2) 0.0332(13) Uani 1.00 1 d .
C(47) C 0.5053(3) 0.07398(16) 0.5884(3) 0.0388(14) Uani 1.00 1 d .
C(48) C 0.4988(3) 0.09625(16) 0.6487(2) 0.0351(13) Uani 1.00 1 d .
C(49) C 0.5177(3) 0.14384(14) 0.6600(2) 0.0321(12) Uani 1.00 1 d .
C(50) C 0.5355(4) 0.07640(19) 0.4722(3) 0.0511(18) Uani 1.00 1 d .
C(51) C 0.4715(4) 0.06939(19) 0.7038(3) 0.0496(17) Uani 1.00 1 d .
C(52) C 0.4583(3) 0.25450(16) 0.6052(2) 0.0304(12) Uani 1.00 1 d .
C(53) C 0.3667(3) 0.23222(17) 0.5845(2) 0.0357(13) Uani 1.00 1 d .
C(54) C 0.2783(3) 0.25609(18) 0.5666(3) 0.0424(15) Uani 1.00 1 d .
C(55) C 0.2772(4) 0.3043(2) 0.5673(3) 0.0469(16) Uani 1.00 1 d .
C(56) C 0.3656(4) 0.32815(17) 0.5866(3) 0.0398(15) Uani 1.00 1 d .
C(57) C 0.4534(3) 0.30360(16) 0.6046(2) 0.0328(13) Uani 1.00 1 d .
C(58) C 0.1830(4) 0.2297(2) 0.5444(5) 0.071(2) Uani 1.00 1 d .
C(59) C 0.3686(5) 0.3804(2) 0.5906(4) 0.062(2) Uani 1.00 1 d .
C(60) C 0.6394(3) 0.23454(14) 0.7134(2) 0.0288(12) Uani 1.00 1 d .
C(61) C 0.6397(3) 0.27349(14) 0.7570(2) 0.0334(13) Uani 1.00 1 d .
C(62) C 0.7146(4) 0.28243(17) 0.8257(2) 0.0400(14) Uani 1.00 1 d .
C(63) C 0.7939(3) 0.25223(17) 0.8566(2) 0.0380(14) Uani 1.00 1 d .
C(64) C 0.7932(3) 0.21151(17) 0.8168(2) 0.0340(13) Uani 1.00 1 d .
C(65) C 0.7178(3) 0.20334(14) 0.7482(2) 0.0298(12) Uani 1.00 1 d .
C(66) C 0.7095(5) 0.3243(2) 0.8691(3) 0.063(2) Uani 1.00 1 d .
C(67) C 0.8757(4) 0.1771(2) 0.8489(3) 0.0544(19) Uani 1.00 1 d .
C(68) C 0.1839(4) 0.37547(19) 0.2538(3) 0.0443(16) Uani 1.00 1 d .
C(69) C 0.1204(6) 0.3408(2) 0.2559(6) 0.107(3) Uani 1.00 1 d .
C(70) C 0.1644(8) 0.3196(4) 0.3329(9) 0.194(6) Uani 1.00 1 d .
C(71) C 0.2645(10) 0.3364(6) 0.3595(7) 0.180(6) Uani 1.00 1 d .
C(72) C 0.2632(15) 0.1732(8) 0.2533(10) 0.254(11) Uani 1.00 1 d .
C(73) C 0.3582(13) 0.1929(7) 0.2752(9) 0.226(9) Uani 1.00 1 d .
C(74) C 0.3850(14) 0.2010(6) 0.3489(10) 0.212(9) Uani 1.00 1 d .
C(75) C 0.3144(18) 0.1912(4) 0.3741(8) 0.171(7) Uani 1.00 1 d .
C(76) C -0.347(3) -0.0216(11) 0.162(2) 0.144(18) Uani 0.30 1 d P
B(1) B 0.5634(3) 0.22690(16) 0.6254(3) 0.0278(13) Uani 1.00 1 d .
H(1) H 0.3241 0.0095 0.3484 0.045 Uiso 1.00 1 c R
H(2) H 0.3220 0.0282 0.2299 0.065 Uiso 1.00 1 c R
H(3) H 0.1701 0.0350 0.1264 0.056 Uiso 1.00 1 c R
H(4) H 0.2550 0.0460 0.5631 0.029 Uiso 1.00 1 c R
H(5) H 0.1981 -0.0916 0.5042 0.034 Uiso 1.00 1 c R
H(6) H 0.2945 0.0909 0.4356 0.040 Uiso 1.00 1 c R
H(7) H 0.2150 0.1046 0.4682 0.040 Uiso 1.00 1 c R
H(8) H 0.1804 0.0917 0.3824 0.040 Uiso 1.00 1 c R
H(9) H 0.3261 -0.0440 0.6534 0.038 Uiso 1.00 1 c R
H(10) H 0.2175 -0.0640 0.6300 0.038 Uiso 1.00 1 c R
H(11) H 0.2396 -0.0109 0.6531 0.038 Uiso 1.00 1 c R
H(12) H 0.0881 -0.0924 0.3372 0.046 Uiso 1.00 1 c R
H(13) H 0.1915 -0.1163 0.3837 0.046 Uiso 1.00 1 c R
H(14) H 0.1821 -0.0794 0.3206 0.046 Uiso 1.00 1 c R
H(15) H -0.1875 -0.0345 -0.0063 0.051 Uiso 1.00 1 c R
H(16) H -0.1734 0.1060 0.0119 0.058 Uiso 1.00 1 c R
H(17) H 0.0263 -0.0644 0.0672 0.054 Uiso 1.00 1 c R
H(18) H -0.0630 -0.0825 0.0860 0.054 Uiso 1.00 1 c R
H(19) H 0.0312 -0.0600 0.1497 0.054 Uiso 1.00 1 c R
H(20) H -0.2904 0.0418 -0.1161 0.091 Uiso 1.00 1 c R
H(21) H -0.3323 0.0670 -0.0623 0.091 Uiso 1.00 1 c R
H(22) H -0.3350 0.0119 -0.0684 0.091 Uiso 1.00 1 c R
H(23) H -0.0159 0.1277 0.1633 0.080 Uiso 1.00 1 c R
H(24) H -0.0171 0.1415 0.0841 0.080 Uiso 1.00 1 c R
H(25) H 0.0721 0.1120 0.1410 0.080 Uiso 1.00 1 c R
H(26) H -0.3772 0.0727 0.0946 0.068 Uiso 1.00 1 c R
H(27) H -0.3300 0.1497 0.1262 0.077 Uiso 1.00 1 c R
H(28) H -0.1770 0.1674 0.2193 0.066 Uiso 1.00 1 c R
H(34) H -0.0207 0.0982 0.3454 0.053 Uiso 1.00 1 c R
H(35) H 0.0261 0.1008 0.2848 0.053 Uiso 1.00 1 c R
H(36) H 0.0270 0.1759 0.2864 0.101 Uiso 1.00 1 c R
H(37) H 0.0392 0.1676 0.3701 0.101 Uiso 1.00 1 c R
H(38) H -0.0662 0.1798 0.3076 0.101 Uiso 1.00 1 c R
H(39) H 0.0897 0.0752 0.6217 0.065 Uiso 1.00 1 c R
H(40) H 0.0536 0.1200 0.5703 0.065 Uiso 1.00 1 c R
H(41) H 0.1491 0.0926 0.5742 0.065 Uiso 1.00 1 c R
H(42) H 0.5057 0.2805 0.4917 0.038 Uiso 1.00 1 c R
H(43) H 0.7681 0.3030 0.4714 0.046 Uiso 1.00 1 c R
H(44) H 0.7587 0.2207 0.6390 0.038 Uiso 1.00 1 c R
H(45) H 0.5657 0.1650 0.5135 0.037 Uiso 1.00 1 c R
H(46) H 0.4935 0.0407 0.5811 0.043 Uiso 1.00 1 c R
H(47) H 0.5131 0.1586 0.7034 0.037 Uiso 1.00 1 c R
H(48) H 0.3649 0.1984 0.5827 0.044 Uiso 1.00 1 c R
H(49) H 0.2154 0.3212 0.5542 0.056 Uiso 1.00 1 c R
H(50) H 0.5142 0.3212 0.6172 0.040 Uiso 1.00 1 c R
H(51) H 0.5841 0.2949 0.7386 0.043 Uiso 1.00 1 c R
H(52) H 0.8478 0.2590 0.9042 0.044 Uiso 1.00 1 c R
H(53) H 0.7177 0.1741 0.7229 0.037 Uiso 1.00 1 c R
H(54) H 0.1666 0.4044 0.2716 0.054 Uiso 1.00 1 c R
H(55) H 0.1805 0.3799 0.2034 0.054 Uiso 1.00 1 c R
H(56) H 0.0550 0.3534 0.2453 0.121 Uiso 1.00 1 c R
H(57) H 0.1158 0.3170 0.2191 0.121 Uiso 1.00 1 c R
H(58) H 0.1294 0.3307 0.3628 0.236 Uiso 1.00 1 c R
H(59) H 0.1634 0.2858 0.3317 0.236 Uiso 1.00 1 c R
H(60) H 0.3120 0.3111 0.3743 0.208 Uiso 1.00 1 c R
H(61) H 0.2771 0.3570 0.4019 0.209 Uiso 1.00 1 c R
H(62) H 0.2675 0.1416 0.2368 0.303 Uiso 1.00 1 c R
H(63) H 0.2151 0.1907 0.2122 0.303 Uiso 1.00 1 c R
H(64) H 0.4038 0.1732 0.2636 0.286 Uiso 1.00 1 c R
H(65) H 0.3519 0.2227 0.2500 0.286 Uiso 1.00 1 c R
H(66) H 0.4399 0.1799 0.3738 0.248 Uiso 1.00 1 c R
H(67) H 0.4076 0.2330 0.3603 0.248 Uiso 1.00 1 c R
H(68) H 0.2925 0.2200 0.3891 0.222 Uiso 1.00 1 c R
H(69) H 0.3365 0.1696 0.4159 0.222 Uiso 1.00 1 c R

loop_
_atom_site_aniso_label
_atom_site_aniso_U_11
_atom_site_aniso_U_22
_atom_site_aniso_U_33
_atom_site_aniso_U_12
_atom_site_aniso_U_13
_atom_site_aniso_U_23
Ru(1) 0.02254(18) 0.02059(18) 0.01953(17) 0.00075(13) 0.00805(13) 0.00207(12)
Ge(1) 0.0222(2) 0.0308(2) 0.0202(2) 0.00144(19) 0.00703(19) 0.00256(19)
S(1) 0.0325(5) 0.0211(5) 0.0290(5) 0.0008(4) 0.0158(4) 0.0024(4)
F(1) 0.110(3) 0.090(3) 0.057(2) -0.004(2) -0.008(2) 0.028(2)
F(2) 0.098(3) 0.074(2) 0.096(3) 0.052(2) 0.059(2) 0.043(2)
F(3) 0.085(2) 0.095(2) 0.103(3) 0.035(2) 0.067(2) 0.063(2)
F(4) 0.049(2) 0.052(2) 0.169(4) 0.0150(17) 0.038(2) -0.010(2)
F(5) 0.0411(19) 0.092(2) 0.083(2) -0.0022(18) 0.035(2) 0.013(2)
F(6) 0.0352(19) 0.155(4) 0.053(2) 0.006(2) 0.0095(18) -0.008(2)
F(7) 0.059(2) 0.0396(17) 0.071(2) -0.0055(14) 0.0378(19) -0.0161(15)
F(8) 0.100(2) 0.0287(17) 0.148(4) -0.0112(17) 0.094(3) -0.026(2)
F(9) 0.043(2) 0.171(4) 0.088(3) -0.025(2) 0.025(2) -0.092(3)
F(10) 0.140(4) 0.037(2) 0.147(4) -0.015(2) 0.081(3) 0.016(2)
F(11) 0.075(2) 0.098(3) 0.063(2) -0.015(2) 0.037(2) 0.009(2)
F(12) 0.132(4) 0.106(3) 0.044(2) -0.080(3) -0.014(2) 0.022(2)
F(13) 0.068(3) 0.124(4) 0.302(9) -0.053(3) 0.082(4) -0.103(5)
F(14) 0.039(2) 0.128(4) 0.322(10) -0.010(2) -0.003(4) 0.066(5)
F(15) 0.173(6) 0.407(13) 0.119(5) -0.213(8) 0.078(5) -0.051(7)
F(16) 0.19(2) 0.050(9) 0.095(15) 0.044(13) 0.022(19) 0.019(9)
F(17) 0.060(13) 0.005(6) 0.34(5) 0.000(6) 0.08(2) -0.005(19)
F(18) 0.31(6) 0.047(11) 0.17(3) 0.04(2) 0.20(4) -0.009(14)
F(19) 0.123(3) 0.0277(16) 0.053(2) 0.0139(18) 0.025(2) -0.0072(14)
F(20) 0.302(8) 0.055(2) 0.084(3) 0.055(3) 0.129(4) 0.014(2)
F(21) 0.123(4) 0.080(3) 0.127(4) 0.006(2) -0.013(3) -0.073(3)
F(22) 0.11(2) 0.25(3) 0.09(2) 0.12(2) 0.085(18) 0.085(19)
F(23) 0.073(8) 0.061(8) 0.143(15) 0.025(6) 0.010(11) 0.031(9)
F(24) 0.089(15) 0.099(15) 0.041(7) 0.053(9) -0.025(8) -0.022(8)
F(25) 0.189(16) 0.050(4) 0.112(8) -0.007(8) 0.091(9) 0.023(5)
F(26) 0.076(5) 0.049(5) 0.28(2) 0.038(3) 0.085(8) 0.029(8)
F(27) 0.170(11) 0.040(3) 0.098(6) 0.017(5) 0.020(6) -0.020(3)
F(28) 0.084(9) 0.098(7) 0.050(5) 0.061(6) -0.001(5) -0.028(5)
F(29) 0.029(4) 0.107(8) 0.178(15) 0.007(4) -0.011(6) -0.040(8)
F(30) 0.132(13) 0.129(12) 0.120(10) 0.093(9) 0.095(10) 0.093(8)
O(1) 0.039(2) 0.0320(18) 0.044(2) -0.0035(14) 0.0148(17) -0.0030(15)
O(2) 0.0254(16) 0.0451(19) 0.0209(15) 0.0014(13) 0.0083(13) 0.0050(13)
O(3) 0.263(14) 0.212(11) 0.241(13) -0.037(9) 0.110(11) 0.075(9)
O(4) 0.140(9) 0.372(19) 0.214(14) -0.050(10) 0.076(9) 0.083(14)
C(1) 0.027(2) 0.022(2) 0.023(2) -0.0034(16) 0.0126(18) -0.0006(16)
C(2) 0.030(2) 0.029(2) 0.026(2) -0.0021(18) 0.0141(19) -0.0014(18)
C(3) 0.027(2) 0.056(3) 0.029(2) -0.001(2) 0.011(2) -0.004(2)
C(4) 0.036(3) 0.084(4) 0.043(3) -0.010(2) 0.029(2) -0.004(3)
C(5) 0.046(3) 0.069(3) 0.025(2) -0.002(2) 0.021(2) 0.003(2)
C(6) 0.031(2) 0.035(2) 0.024(2) 0.0006(19) 0.011(2) 0.0032(18)
C(7) 0.021(2) 0.027(2) 0.026(2) 0.0010(17) 0.0074(17) 0.0006(18)
C(8) 0.016(2) 0.025(2) 0.027(2) -0.0001(15) 0.0077(17) 0.0017(17)
C(9) 0.024(2) 0.029(2) 0.020(2) -0.0019(17) 0.0038(18) -0.0025(17)
C(10) 0.024(2) 0.033(2) 0.023(2) 0.0036(18) 0.0077(19) 0.0044(18)
C(11) 0.024(2) 0.030(2) 0.032(2) 0.0043(18) 0.010(2) 0.0037(19)
C(12) 0.021(2) 0.032(2) 0.027(2) 0.0057(17) 0.0102(19) 0.0010(18)
C(13) 0.029(2) 0.036(2) 0.035(2) -0.0043(19) 0.014(2) 0.002(2)
C(14) 0.034(2) 0.035(2) 0.027(2) 0.0021(19) 0.009(2) 0.0035(19)
C(15) 0.041(3) 0.033(2) 0.041(3) -0.001(2) 0.019(2) -0.006(2)
C(16) 0.037(2) 0.037(2) 0.022(2) 0.005(2) 0.016(2) 0.0030(19)
C(17) 0.039(2) 0.039(2) 0.024(2) 0.006(2) 0.015(2) -0.0010(19)
C(18) 0.045(3) 0.056(3) 0.026(2) 0.001(2) 0.009(2) -0.009(2)
C(19) 0.043(3) 0.073(4) 0.025(2) 0.014(2) 0.008(2) 0.001(2)
C(20) 0.060(3) 0.054(3) 0.031(2) 0.028(2) 0.019(2) 0.017(2)
C(21) 0.065(3) 0.033(2) 0.032(2) 0.007(2) 0.027(2) 0.006(2)
C(22) 0.055(3) 0.045(3) 0.036(3) 0.007(2) 0.016(2) -0.004(2)
C(23) 0.068(4) 0.115(6) 0.045(4) 0.037(4) 0.001(3) 0.006(4)
C(24) 0.098(5) 0.044(3) 0.058(4) -0.007(3) 0.040(4) 0.006(2)
C(25) 0.031(2) 0.041(2) 0.025(2) 0.008(2) 0.012(2) 0.0056(19)
C(26) 0.027(2) 0.063(3) 0.038(3) 0.013(2) 0.007(2) 0.007(2)
C(27) 0.027(3) 0.087(5) 0.057(4) 0.018(3) 0.004(2) 0.018(3)
C(28) 0.056(4) 0.064(4) 0.071(4) 0.034(3) 0.023(3) 0.029(3)
C(29) 0.051(3) 0.054(3) 0.060(4) 0.023(2) 0.023(3) 0.017(3)
C(30) 0.039(2) 0.043(2) 0.036(2) 0.010(2) 0.019(2) 0.008(2)
C(31) 0.030(3) 0.066(4) 0.069(4) -0.008(2) -0.000(2) -0.011(3)
C(32) 0.030(4) 0.098(8) 0.067(7) -0.006(4) -0.018(4) -0.005(6)
C(33) 0.048(3) 0.038(2) 0.046(3) 0.006(2) 0.015(2) 0.004(2)
C(34) 0.080(5) 0.062(4) 0.111(7) 0.010(3) 0.012(5) -0.026(4)
C(35) 0.060(3) 0.042(3) 0.059(3) -0.020(2) 0.038(3) -0.022(2)
C(36) 0.033(2) 0.019(2) 0.034(2) -0.0012(17) 0.011(2) -0.0087(18)
C(37) 0.030(2) 0.026(2) 0.039(2) -0.0005(18) 0.014(2) -0.0029(19)
C(38) 0.043(2) 0.029(2) 0.036(2) 0.006(2) 0.019(2) 0.005(2)
C(39) 0.041(2) 0.028(2) 0.046(3) -0.002(2) 0.025(2) -0.002(2)
C(40) 0.031(2) 0.033(2) 0.038(2) -0.0014(19) 0.016(2) -0.007(2)
C(41) 0.034(2) 0.028(2) 0.033(2) 0.0005(19) 0.016(2) -0.0039(19)
C(42) 0.052(3) 0.052(3) 0.056(4) 0.010(2) 0.031(3) 0.015(2)
C(43) 0.033(2) 0.054(3) 0.045(3) -0.005(2) 0.017(2) -0.005(2)
C(44) 0.027(2) 0.029(2) 0.031(2) -0.0031(18) 0.009(2) -0.0044(18)
C(45) 0.025(2) 0.025(2) 0.041(2) -0.0002(17) 0.013(2) -0.0062(19)
C(46) 0.023(2) 0.025(2) 0.050(3) -0.0039(18) 0.013(2) -0.014(2)
C(47) 0.027(2) 0.019(2) 0.062(3) -0.0032(18) 0.008(2) -0.007(2)
C(48) 0.025(2) 0.030(2) 0.040(2) -0.0050(19) 0.001(2) 0.001(2)
C(49) 0.035(2) 0.025(2) 0.034(2) -0.0049(19) 0.011(2) -0.0049(19)
C(50) 0.038(3) 0.040(3) 0.087(4) -0.013(2) 0.038(3) -0.032(3)
C(51) 0.051(3) 0.037(3) 0.048(3) -0.019(2) 0.005(2) 0.003(2)
C(52) 0.039(2) 0.027(2) 0.031(2) 0.0025(19) 0.019(2) 0.0004(18)
C(53) 0.033(2) 0.034(2) 0.041(3) -0.003(2) 0.017(2) -0.004(2)
C(54) 0.032(2) 0.042(3) 0.053(3) 0.001(2) 0.017(2) 0.002(2)
C(55) 0.035(3) 0.054(3) 0.050(3) 0.018(2) 0.016(2) 0.007(2)
C(56) 0.042(3) 0.038(2) 0.046(3) 0.010(2) 0.023(2) 0.002(2)
C(57) 0.030(2) 0.030(2) 0.039(2) 0.0011(19) 0.015(2) 0.001(2)
C(58) 0.033(3) 0.070(4) 0.122(7) 0.002(3) 0.042(4) -0.002(4)
C(59) 0.063(4) 0.036(3) 0.095(6) 0.018(3) 0.039(4) 0.011(3)
C(60) 0.033(2) 0.023(2) 0.032(2) -0.0029(18) 0.014(2) -0.0017(18)
C(61) 0.045(3) 0.022(2) 0.040(2) 0.0041(19) 0.025(2) -0.0031(19)
C(62) 0.059(3) 0.028(2) 0.034(2) -0.006(2) 0.019(2) -0.004(2)
C(63) 0.044(3) 0.040(2) 0.027(2) -0.009(2) 0.011(2) -0.005(2)
C(64) 0.037(2) 0.036(2) 0.031(2) 0.003(2) 0.016(2) 0.000(2)
C(65) 0.033(2) 0.023(2) 0.036(2) -0.0005(18) 0.017(2) -0.0061(18)
C(66) 0.099(5) 0.031(3) 0.044(3) 0.009(3) 0.014(3) -0.011(2)
C(67) 0.056(4) 0.067(4) 0.038(3) 0.017(3) 0.016(3) 0.002(3)
C(68) 0.033(2) 0.042(3) 0.059(3) 0.022(2) 0.018(2) 0.017(2)
C(69) 0.076(6) 0.075(5) 0.152(10) 0.017(4) 0.027(6) -0.001(5)
C(70) 0.083(7) 0.213(14) 0.293(18) 0.036(8) 0.082(9) 0.177(13)
C(71) 0.134(11) 0.293(19) 0.094(9) 0.002(12) 0.024(8) 0.068(11)
C(72) 0.24(2) 0.39(3) 0.127(14) -0.19(2) 0.069(15) -0.053(16)
C(73) 0.182(15) 0.40(3) 0.130(14) -0.110(18) 0.102(12) -0.072(16)
C(74) 0.26(2) 0.24(2) 0.121(13) -0.095(16) 0.056(14) 0.014(13)
C(75) 0.32(2) 0.116(9) 0.116(11) -0.034(12) 0.130(14) 0.008(8)
C(76) 0.26(4) 0.09(2) 0.17(3) -0.10(2) 0.19(4) -0.06(2)
B(1) 0.031(2) 0.016(2) 0.037(3) 0.0027(19) 0.014(2) -0.000(2)

loop_
_atom_type_symbol
_atom_type_description
_atom_type_scat_dispersion_real
_atom_type_scat_dispersion_imag
_atom_type_scat_source
C C 0.003 0.002
;
International Tables for Crystallography
(1992, Vol. C, Tables 4.2.6.8 and 6.1.1.4)
;
H H 0.000 0.000
;
International Tables for Crystallography
(1992, Vol. C, Table 6.1.1.4)
;
O O 0.011 0.006
;
International Tables for Crystallography
(1992, Vol. C, Tables 4.2.6.8 and 6.1.1.4)
;
Ge Ge 0.155 1.800
;
International Tables for Crystallography
(1992, Vol. C, Tables 4.2.6.8 and 6.1.1.4)
;
S S 0.125 0.123
;
International Tables for Crystallography
(1992, Vol. C, Tables 4.2.6.8 and 6.1.1.4)
;
Ru Ru -1.259 0.836
;
International Tables for Crystallography
(1992, Vol. C, Tables 4.2.6.8 and 6.1.1.4)
;
F F 0.017 0.010
;
International Tables for Crystallography
(1992, Vol. C, Tables 4.2.6.8 and 6.1.1.4)
;
B B 0.001 0.001
;
International Tables for Crystallography
(1992, Vol. C, Tables 4.2.6.8 and 6.1.1.4)
;

loop_
_geom_angle_atom_site_label_1
_geom_angle_atom_site_label_2
_geom_angle_atom_site_label_3
_geom_angle
_geom_angle_site_symmetry_1
_geom_angle_site_symmetry_3
S(1) Ru(1) S(1) 79.14(4) . 55603
S(1) Ru(1) O(2) 78.95(9) . .
S(1) Ru(1) C(7) 132.79(11) . .
S(1) Ru(1) C(8) 103.62(11) . .
S(1) Ru(1) C(9) 95.13(13) . .
S(1) Ru(1) C(10) 112.42(13) . .
S(1) Ru(1) C(11) 147.71(14) . .
S(1) Ru(1) C(12) 170.67(12) . .
S(1) Ru(1) O(2) 88.26(10) 55603 .
S(1) Ru(1) C(7) 146.97(11) 55603 .
S(1) Ru(1) C(8) 163.21(10) 55603 .
S(1) Ru(1) C(9) 125.89(13) 55603 .
S(1) Ru(1) C(10) 94.75(14) 55603 .
S(1) Ru(1) C(11) 88.77(14) 55603 .
S(1) Ru(1) C(12) 110.16(12) 55603 .
O(2) Ru(1) C(7) 90.25(14) . .
O(2) Ru(1) C(8) 108.53(14) . .
O(2) Ru(1) C(9) 143.95(15) . .
O(2) Ru(1) C(10) 168.58(16) . .
O(2) Ru(1) C(11) 130.94(15) . .
O(2) Ru(1) C(12) 100.14(14) . .
C(7) Ru(1) C(8) 37.13(16) . .
C(7) Ru(1) C(9) 67.68(17) . .
C(7) Ru(1) C(10) 81.22(17) . .
C(7) Ru(1) C(11) 67.73(18) . .
C(7) Ru(1) C(12) 37.93(16) . .
C(8) Ru(1) C(9) 37.86(17) . .
C(8) Ru(1) C(10) 68.76(16) . .
C(8) Ru(1) C(11) 80.21(16) . .
C(8) Ru(1) C(12) 67.72(16) . .
C(9) Ru(1) C(10) 37.89(16) . .
C(9) Ru(1) C(11) 67.98(16) . .
C(9) Ru(1) C(12) 80.10(16) . .
C(10) Ru(1) C(11) 38.38(17) . .
C(10) Ru(1) C(12) 68.48(17) . .
C(11) Ru(1) C(12) 37.04(18) . .
O(1) Ge(1) O(2) 100.56(16) . .
O(1) Ge(1) C(1) 101.80(18) . .
O(1) Ge(1) C(25) 121.35(16) . .
O(2) Ge(1) C(1) 109.94(15) . .
O(2) Ge(1) C(25) 101.06(19) . .
C(1) Ge(1) C(25) 120.2(2) . .
Ru(1) S(1) Ru(1) 100.86(4) . 55603
Ru(1) S(1) C(35) 115.1(2) . .
Ru(1) S(1) C(35) 107.9(2) 55603 .
F(25) F(16) F(26) 93.7(16) . .
F(25) F(16) C(59) 52.7(13) . .
F(26) F(16) C(59) 48.8(9) . .
F(25) F(17) F(27) 134(3) . .
F(25) F(17) C(59) 71(2) . .
F(27) F(17) C(59) 66(3) . .
F(26) F(18) F(27) 135(8) . .
F(26) F(18) C(59) 84(6) . .
F(27) F(18) C(59) 56(2) . .
F(28) F(22) F(29) 136(4) . .
F(28) F(22) C(67) 82(3) . .
F(29) F(22) C(67) 56.6(13) . .
F(28) F(23) F(30) 102.0(16) . .
F(28) F(23) C(67) 50.2(9) . .
F(30) F(23) C(67) 58.6(12) . .
F(29) F(24) F(30) 136.4(19) . .
F(29) F(24) C(67) 73.9(13) . .
F(30) F(24) C(67) 64.6(12) . .
F(16) F(25) F(17) 135(4) . .
F(16) F(25) C(59) 75.1(19) . .
F(17) F(25) C(59) 63(3) . .
F(16) F(26) F(18) 130(7) . .
F(16) F(26) C(59) 63.7(17) . .
F(18) F(26) C(59) 68(6) . .
F(17) F(27) F(18) 92(2) . .
F(17) F(27) C(59) 53.5(12) . .
F(18) F(27) C(59) 47(2) . .
F(22) F(28) F(23) 122(3) . .
F(22) F(28) C(67) 70(3) . .
F(23) F(28) C(67) 58.8(10) . .
F(22) F(29) F(24) 94.8(17) . .
F(22) F(29) C(67) 48.0(14) . .
F(24) F(29) C(67) 57.5(10) . .
F(23) F(30) F(24) 127(2) . .
F(23) F(30) C(67) 73.5(15) . .
F(24) F(30) C(67) 58.2(11) . .
Ru(1) O(2) Ge(1) 130.29(18) . .
C(68) O(3) C(71) 107.6(12) . .
C(72) O(4) C(75) 108.5(16) . .
Ge(1) C(1) C(2) 125.3(3) . .
Ge(1) C(1) C(6) 116.0(2) . .
C(2) C(1) C(6) 118.5(4) . .
C(1) C(2) C(3) 120.7(4) . .
C(1) C(2) C(7) 126.3(4) . .
C(3) C(2) C(7) 113.0(3) . .
C(2) C(3) C(4) 120.2(4) . .
C(3) C(4) C(5) 119.8(6) . .
C(4) C(5) C(6) 120.9(5) . .
C(1) C(6) C(5) 119.9(3) . .
C(1) C(6) C(16) 121.4(4) . .
C(5) C(6) C(16) 118.7(4) . .
Ru(1) C(7) C(2) 135.4(3) . .
Ru(1) C(7) C(8) 72.3(3) . .
Ru(1) C(7) C(12) 71.9(3) . .
C(2) C(7) C(8) 119.9(3) . .
C(2) C(7) C(12) 118.7(3) . .
C(8) C(7) C(12) 120.9(4) . .
Ru(1) C(8) C(7) 70.6(2) . .
Ru(1) C(8) C(9) 67.9(2) . .
Ru(1) C(8) C(13) 130.7(3) . .
C(7) C(8) C(9) 117.7(3) . .
C(7) C(8) C(13) 123.1(4) . .
C(9) C(8) C(13) 119.2(3) . .
Ru(1) C(9) C(8) 74.2(2) . .
Ru(1) C(9) C(10) 72.2(2) . .
C(8) C(9) C(10) 123.5(3) . .
Ru(1) C(10) C(9) 69.9(2) . .
Ru(1) C(10) C(11) 70.5(2) . .
Ru(1) C(10) C(14) 130.1(3) . .
C(9) C(10) C(11) 116.8(4) . .
C(9) C(10) C(14) 121.8(4) . .
C(11) C(10) C(14) 121.4(4) . .
Ru(1) C(11) C(10) 71.1(2) . .
Ru(1) C(11) C(12) 73.8(2) . .
C(10) C(11) C(12) 122.6(4) . .
Ru(1) C(12) C(7) 70.2(2) . .
Ru(1) C(12) C(11) 69.2(2) . .
Ru(1) C(12) C(15) 133.4(3) . .
C(7) C(12) C(11) 118.4(4) . .
C(7) C(12) C(15) 121.7(4) . .
C(11) C(12) C(15) 119.9(4) . .
C(6) C(16) C(17) 119.3(3) . .
C(6) C(16) C(21) 120.6(4) . .
C(17) C(16) C(21) 120.0(3) . .
C(16) C(17) C(18) 118.9(4) . .
C(16) C(17) C(22) 122.2(3) . .
C(18) C(17) C(22) 118.9(4) . .
C(17) C(18) C(19) 121.5(4) . .
C(18) C(19) C(20) 118.2(4) . .
C(18) C(19) C(23) 120.2(5) . .
C(20) C(19) C(23) 121.6(5) . .
C(19) C(20) C(21) 122.3(5) . .
C(16) C(21) C(20) 118.6(4) . .
C(16) C(21) C(24) 122.0(4) . .
C(20) C(21) C(24) 119.3(4) . .
Ge(1) C(25) C(26) 122.5(3) . .
Ge(1) C(25) C(30) 116.4(3) . .
C(26) C(25) C(30) 121.1(4) . .
C(25) C(26) C(27) 117.6(5) . .
C(25) C(26) C(31) 120.8(4) . .
C(27) C(26) C(31) 121.6(4) . .
C(26) C(27) C(28) 121.5(5) . .
C(27) C(28) C(29) 120.7(5) . .
C(28) C(29) C(30) 121.0(5) . .
C(25) C(30) C(29) 118.0(4) . .
C(25) C(30) C(33) 122.6(4) . .
C(29) C(30) C(33) 119.4(4) . .
C(26) C(31) C(32) 116.5(6) . .
C(26) C(31) C(76) 115.8(18) . .
C(32) C(31) C(76) 51.1(19) . .
C(31) C(32) C(76) 52(2) . .
C(30) C(33) C(34) 117.8(4) . .
C(37) C(36) C(41) 114.4(5) . .
C(37) C(36) B(1) 124.4(4) . .
C(41) C(36) B(1) 121.2(3) . .
C(36) C(37) C(38) 122.6(4) . .
C(37) C(38) C(39) 121.3(4) . .
C(37) C(38) C(42) 119.5(5) . .
C(39) C(38) C(42) 119.3(5) . .
C(38) C(39) C(40) 117.9(5) . .
C(39) C(40) C(41) 120.5(4) . .
C(39) C(40) C(43) 121.1(5) . .
C(41) C(40) C(43) 118.4(4) . .
C(36) C(41) C(40) 123.2(4) . .
F(1) C(42) F(2) 105.1(5) . .
F(1) C(42) F(3) 106.2(6) . .
F(1) C(42) C(38) 113.1(4) . .
F(2) C(42) F(3) 105.4(5) . .
F(2) C(42) C(38) 112.2(6) . .
F(3) C(42) C(38) 114.2(5) . .
F(4) C(43) F(5) 106.0(5) . .
F(4) C(43) F(6) 106.2(4) . .
F(4) C(43) C(40) 112.2(4) . .
F(5) C(43) F(6) 105.3(4) . .
F(5) C(43) C(40) 113.6(4) . .
F(6) C(43) C(40) 113.0(5) . .
C(45) C(44) C(49) 116.0(4) . .
C(45) C(44) B(1) 124.1(4) . .
C(49) C(44) B(1) 119.9(4) . .
C(44) C(45) C(46) 122.2(5) . .
C(45) C(46) C(47) 120.7(5) . .
C(45) C(46) C(50) 120.6(5) . .
C(47) C(46) C(50) 118.7(4) . .
C(46) C(47) C(48) 118.4(4) . .
C(47) C(48) C(49) 120.9(5) . .
C(47) C(48) C(51) 120.1(4) . .
C(49) C(48) C(51) 119.0(5) . .
C(44) C(49) C(48) 121.8(5) . .
F(7) C(50) F(8) 105.7(5) . .
F(7) C(50) F(9) 107.2(5) . .
F(7) C(50) C(46) 114.3(4) . .
F(8) C(50) F(9) 104.9(4) . .
F(8) C(50) C(46) 111.6(5) . .
F(9) C(50) C(46) 112.4(5) . .
F(10) C(51) F(11) 102.5(5) . .
F(10) C(51) F(12) 109.3(4) . .
F(10) C(51) C(48) 112.7(6) . .
F(11) C(51) F(12) 105.5(6) . .
F(11) C(51) C(48) 111.2(4) . .
F(12) C(51) C(48) 114.8(5) . .
C(53) C(52) C(57) 114.4(4) . .
C(53) C(52) B(1) 123.9(4) . .
C(57) C(52) B(1) 121.6(4) . .
C(52) C(53) C(54) 123.2(4) . .
C(53) C(54) C(55) 120.4(4) . .
C(53) C(54) C(58) 120.0(4) . .
C(55) C(54) C(58) 119.6(5) . .
C(54) C(55) C(56) 118.9(5) . .
C(55) C(56) C(57) 119.9(4) . .
C(55) C(56) C(59) 120.8(5) . .
C(57) C(56) C(59) 119.3(5) . .
C(52) C(57) C(56) 123.3(4) . .
F(13) C(58) F(14) 104.1(7) . .
F(13) C(58) F(15) 102.9(8) . .
F(13) C(58) C(54) 114.8(7) . .
F(14) C(58) F(15) 105.0(8) . .
F(14) C(58) C(54) 116.6(6) . .
F(15) C(58) C(54) 112.0(7) . .
F(16) C(59) F(17) 97(3) . .
F(16) C(59) F(18) 94(2) . .
F(16) C(59) F(25) 52(2) . .
F(16) C(59) F(26) 68(2) . .
F(16) C(59) F(27) 143.0(10) . .
F(16) C(59) C(56) 104.2(8) . .
F(17) C(59) F(18) 121(3) . .
F(17) C(59) F(25) 46(3) . .
F(17) C(59) F(26) 128.6(13) . .
F(17) C(59) F(27) 60(3) . .
F(17) C(59) C(56) 117.2(12) . .
F(18) C(59) F(25) 126(2) . .
F(18) C(59) F(27) 77(2) . .
F(18) C(59) C(56) 116(2) . .
F(25) C(59) F(26) 109.3(14) . .
F(25) C(59) F(27) 104.3(11) . .
F(25) C(59) C(56) 113.4(9) . .
F(26) C(59) F(27) 102.8(13) . .
F(26) C(59) C(56) 114.1(8) . .
F(27) C(59) C(56) 112.1(6) . .
C(61) C(60) C(65) 114.3(3) . .
C(61) C(60) B(1) 124.9(3) . .
C(65) C(60) B(1) 120.4(4) . .
C(60) C(61) C(62) 123.0(4) . .
C(61) C(62) C(63) 121.2(4) . .
C(61) C(62) C(66) 120.0(4) . .
C(63) C(62) C(66) 118.8(4) . .
C(62) C(63) C(64) 117.5(4) . .
C(63) C(64) C(65) 120.4(4) . .
C(63) C(64) C(67) 119.5(4) . .
C(65) C(64) C(67) 120.1(4) . .
C(60) C(65) C(64) 123.4(4) . .
F(19) C(66) F(20) 105.9(6) . .
F(19) C(66) F(21) 104.6(5) . .
F(19) C(66) C(62) 113.8(5) . .
F(20) C(66) F(21) 106.3(5) . .
F(20) C(66) C(62) 113.9(5) . .
F(21) C(66) C(62) 111.6(6) . .
F(22) C(67) F(23) 96.6(19) . .
F(22) C(67) F(24) 110.3(16) . .
F(22) C(67) F(29) 75.4(16) . .
F(22) C(67) F(30) 125.2(18) . .
F(22) C(67) C(64) 117.6(14) . .
F(23) C(67) F(24) 102.1(14) . .
F(23) C(67) F(28) 71.0(13) . .
F(23) C(67) F(29) 139.9(9) . .
F(23) C(67) F(30) 47.9(12) . .
F(23) C(67) C(64) 108.0(7) . .
F(24) C(67) F(28) 127.2(14) . .
F(24) C(67) F(29) 48.6(14) . .
F(24) C(67) F(30) 57.3(13) . .
F(24) C(67) C(64) 118.5(12) . .
F(28) C(67) F(29) 103.3(12) . .
F(28) C(67) F(30) 111.1(12) . .
F(28) C(67) C(64) 113.1(7) . .
F(29) C(67) F(30) 104.8(11) . .
F(29) C(67) C(64) 110.5(6) . .
F(30) C(67) C(64) 113.3(10) . .
O(3) C(68) C(69) 106.9(8) . .
C(68) C(69) C(70) 106.9(7) . .
C(69) C(70) C(71) 101.5(12) . .
O(3) C(71) C(70) 105.7(10) . .
O(4) C(72) C(73) 109.3(15) . .
C(72) C(73) C(74) 103.2(19) . .
C(73) C(74) C(75) 114.3(16) . .
O(4) C(75) C(74) 104.6(16) . .
C(31) C(76) C(32) 77(3) . .
C(36) B(1) C(44) 110.9(4) . .
C(36) B(1) C(52) 109.9(3) . .
C(36) B(1) C(60) 105.5(3) . .
C(44) B(1) C(52) 109.8(3) . .
C(44) B(1) C(60) 108.8(3) . .
C(52) B(1) C(60) 111.9(4) . .
C(2) C(3) H(1) 119.5 . .
C(4) C(3) H(1) 120.3 . .
C(3) C(4) H(2) 119.8 . .
C(5) C(4) H(2) 120.4 . .
C(4) C(5) H(3) 119.7 . .
C(6) C(5) H(3) 119.4 . .
Ru(1) C(9) H(4) 127.5 . .
C(8) C(9) H(4) 118.1 . .
C(10) C(9) H(4) 118.5 . .
Ru(1) C(11) H(5) 128.4 . .
C(10) C(11) H(5) 119.0 . .
C(12) C(11) H(5) 118.4 . .
C(8) C(13) H(6) 109.5 . .
C(8) C(13) H(7) 109.5 . .
C(8) C(13) H(8) 109.4 . .
H(6) C(13) H(7) 109.5 . .
H(6) C(13) H(8) 109.5 . .
H(7) C(13) H(8) 109.5 . .
C(10) C(14) H(9) 109.3 . .
C(10) C(14) H(10) 109.2 . .
C(10) C(14) H(11) 109.9 . .
H(9) C(14) H(10) 109.5 . .
H(9) C(14) H(11) 109.5 . .
H(10) C(14) H(11) 109.5 . .
C(12) C(15) H(12) 109.5 . .
C(12) C(15) H(13) 109.5 . .
C(12) C(15) H(14) 109.4 . .
H(12) C(15) H(13) 109.5 . .
H(12) C(15) H(14) 109.5 . .
H(13) C(15) H(14) 109.5 . .
C(17) C(18) H(15) 119.5 . .
C(19) C(18) H(15) 119.0 . .
C(19) C(20) H(16) 118.9 . .
C(21) C(20) H(16) 118.8 . .
C(17) C(22) H(17) 109.4 . .
C(17) C(22) H(18) 109.5 . .
C(17) C(22) H(19) 109.6 . .
H(17) C(22) H(18) 109.5 . .
H(17) C(22) H(19) 109.5 . .
H(18) C(22) H(19) 109.5 . .
C(19) C(23) H(20) 109.8 . .
C(19) C(23) H(21) 109.9 . .
C(19) C(23) H(22) 108.7 . .
H(20) C(23) H(21) 109.5 . .
H(20) C(23) H(22) 109.5 . .
H(21) C(23) H(22) 109.5 . .
C(21) C(24) H(23) 109.4 . .
C(21) C(24) H(24) 109.5 . .
C(21) C(24) H(25) 109.5 . .
H(23) C(24) H(24) 109.5 . .
H(23) C(24) H(25) 109.5 . .
H(24) C(24) H(25) 109.5 . .
C(26) C(27) H(26) 119.0 . .
C(28) C(27) H(26) 119.5 . .
C(27) C(28) H(27) 119.5 . .
C(29) C(28) H(27) 119.8 . .
C(28) C(29) H(28) 119.5 . .
C(30) C(29) H(28) 119.5 . .
C(30) C(33) H(34) 107.1 . .
C(30) C(33) H(35) 107.6 . .
C(34) C(33) H(34) 106.0 . .
C(34) C(33) H(35) 108.7 . .
H(34) C(33) H(35) 109.5 . .
C(33) C(34) H(36) 107.9 . .
C(33) C(34) H(37) 111.0 . .
C(33) C(34) H(38) 109.5 . .
H(36) C(34) H(37) 109.5 . .
H(36) C(34) H(38) 109.5 . .
H(37) C(34) H(38) 109.5 . .
S(1) C(35) H(39) 109.2 . .
S(1) C(35) H(40) 109.2 . .
S(1) C(35) H(41) 110.0 . .
H(39) C(35) H(40) 109.5 . .
H(39) C(35) H(41) 109.5 . .
H(40) C(35) H(41) 109.5 . .
C(36) C(37) H(42) 118.8 . .
C(38) C(37) H(42) 118.7 . .
C(38) C(39) H(43) 121.2 . .
C(40) C(39) H(43) 120.9 . .
C(36) C(41) H(44) 118.2 . .
C(40) C(41) H(44) 118.6 . .
C(44) C(45) H(45) 119.0 . .
C(46) C(45) H(45) 118.8 . .
C(46) C(47) H(46) 120.6 . .
C(48) C(47) H(46) 121.0 . .
C(44) C(49) H(47) 119.2 . .
C(48) C(49) H(47) 119.1 . .
C(52) C(53) H(48) 118.4 . .
C(54) C(53) H(48) 118.4 . .
C(54) C(55) H(49) 120.7 . .
C(56) C(55) H(49) 120.4 . .
C(52) C(57) H(50) 118.6 . .
C(56) C(57) H(50) 118.2 . .
C(60) C(61) H(51) 118.8 . .
C(62) C(61) H(51) 118.2 . .
C(62) C(63) H(52) 121.2 . .
C(64) C(63) H(52) 121.3 . .
C(60) C(65) H(53) 118.0 . .
C(64) C(65) H(53) 118.5 . .
O(3) C(68) H(54) 110.8 . .
O(3) C(68) H(55) 109.3 . .
C(69) C(68) H(54) 109.3 . .
C(69) C(68) H(55) 111.1 . .
H(54) C(68) H(55) 109.5 . .
C(68) C(69) H(56) 110.5 . .
C(68) C(69) H(57) 109.6 . .
C(70) C(69) H(56) 111.1 . .
C(70) C(69) H(57) 109.2 . .
H(56) C(69) H(57) 109.5 . .
C(69) C(70) H(58) 110.2 . .
C(69) C(70) H(59) 112.5 . .
C(71) C(70) H(58) 112.7 . .
C(71) C(70) H(59) 110.3 . .
H(58) C(70) H(59) 109.5 . .
O(3) C(71) H(60) 110.1 . .
O(3) C(71) H(61) 110.1 . .
C(70) C(71) H(60) 111.8 . .
C(70) C(71) H(61) 109.6 . .
H(60) C(71) H(61) 109.5 . .
O(4) C(72) H(62) 109.8 . .
O(4) C(72) H(63) 110.8 . .
C(73) C(72) H(62) 106.7 . .
C(73) C(72) H(63) 110.7 . .
H(62) C(72) H(63) 109.5 . .
C(72) C(73) H(64) 112.9 . .
C(72) C(73) H(65) 108.4 . .
C(74) C(73) H(64) 114.2 . .
C(74) C(73) H(65) 108.3 . .
H(64) C(73) H(65) 109.5 . .
C(73) C(74) H(66) 105.1 . .
C(73) C(74) H(67) 109.6 . .
C(75) C(74) H(66) 107.3 . .
C(75) C(74) H(67) 110.9 . .
H(66) C(74) H(67) 109.5 . .
O(4) C(75) H(68) 109.7 . .
O(4) C(75) H(69) 110.9 . .
C(74) C(75) H(68) 109.2 . .
C(74) C(75) H(69) 112.9 . .
H(68) C(75) H(69) 109.5 . .

loop_
_geom_bond_atom_site_label_1
_geom_bond_atom_site_label_2
_geom_bond_distance
_geom_bond_site_symmetry_2
Ru(1) S(1) 2.3873(14) .
Ru(1) S(1) 2.3941(14) 55603
Ru(1) O(2) 2.137(2) .
Ru(1) C(7) 2.210(5) .
Ru(1) C(8) 2.232(4) .
Ru(1) C(9) 2.149(3) .
Ru(1) C(10) 2.180(3) .
Ru(1) C(11) 2.172(4) .
Ru(1) C(12) 2.232(5) .
Ge(1) O(1) 1.750(3) .
Ge(1) O(2) 1.850(3) .
Ge(1) C(1) 1.956(5) .
Ge(1) C(25) 1.957(4) .
S(1) C(35) 1.815(5) .
F(1) C(42) 1.320(6) .
F(2) C(42) 1.337(8) .
F(3) C(42) 1.324(9) .
F(4) C(43) 1.333(7) .
F(5) C(43) 1.324(8) .
F(6) C(43) 1.321(6) .
F(7) C(50) 1.323(8) .
F(8) C(50) 1.360(6) .
F(9) C(50) 1.328(6) .
F(10) C(51) 1.323(6) .
F(11) C(51) 1.345(8) .
F(12) C(51) 1.288(6) .
F(13) C(58) 1.284(10) .
F(14) C(58) 1.244(8) .
F(15) C(58) 1.265(14) .
F(16) F(25) 1.25(4) .
F(16) F(26) 1.58(4) .
F(16) C(59) 1.53(2) .
F(17) F(25) 0.95(6) .
F(17) F(27) 1.28(7) .
F(17) C(59) 1.18(3) .
F(18) F(26) 0.59(5) .
F(18) F(27) 1.59(5) .
F(18) C(59) 1.20(6) .
F(19) C(66) 1.321(6) .
F(20) C(66) 1.305(11) .
F(21) C(66) 1.343(8) .
F(22) F(28) 0.63(3) .
F(22) F(29) 1.59(3) .
F(22) C(67) 1.22(3) .
F(23) F(28) 1.59(3) .
F(23) F(30) 1.11(2) .
F(23) C(67) 1.437(15) .
F(24) F(29) 1.07(2) .
F(24) F(30) 1.19(2) .
F(24) C(67) 1.203(15) .
F(25) C(59) 1.26(2) .
F(26) C(59) 1.283(17) .
F(27) C(59) 1.346(12) .
F(28) C(67) 1.290(19) .
F(29) C(67) 1.371(11) .
F(30) C(67) 1.28(2) .
O(3) C(68) 1.283(13) .
O(3) C(71) 1.47(2) .
O(4) C(72) 1.35(3) .
O(4) C(75) 1.39(2) .
C(1) C(2) 1.401(5) .
C(1) C(6) 1.405(7) .
C(2) C(3) 1.391(8) .
C(2) C(7) 1.509(6) .
C(3) C(4) 1.384(9) .
C(4) C(5) 1.377(6) .
C(5) C(6) 1.393(8) .
C(6) C(16) 1.504(5) .
C(7) C(8) 1.414(6) .
C(7) C(12) 1.444(6) .
C(8) C(9) 1.423(6) .
C(8) C(13) 1.508(6) .
C(9) C(10) 1.406(6) .
C(10) C(11) 1.430(6) .
C(10) C(14) 1.498(6) .
C(11) C(12) 1.400(7) .
C(12) C(15) 1.500(6) .
C(16) C(17) 1.390(6) .
C(16) C(21) 1.396(6) .
C(17) C(18) 1.396(6) .
C(17) C(22) 1.525(7) .
C(18) C(19) 1.385(8) .
C(19) C(20) 1.370(8) .
C(19) C(23) 1.515(7) .
C(20) C(21) 1.391(6) .
C(21) C(24) 1.505(7) .
C(25) C(26) 1.405(6) .
C(25) C(30) 1.409(6) .
C(26) C(27) 1.391(8) .
C(26) C(31) 1.529(8) .
C(27) C(28) 1.370(9) .
C(28) C(29) 1.356(8) .
C(29) C(30) 1.396(7) .
C(30) C(33) 1.520(6) .
C(31) C(32) 1.533(10) .
C(31) C(76) 1.24(6) .
C(32) C(76) 1.23(4) .
C(33) C(34) 1.485(8) .
C(36) C(37) 1.402(6) .
C(36) C(41) 1.414(6) .
C(36) B(1) 1.647(8) .
C(37) C(38) 1.386(8) .
C(38) C(39) 1.384(7) .
C(38) C(42) 1.482(7) .
C(39) C(40) 1.385(6) .
C(40) C(41) 1.382(8) .
C(40) C(43) 1.484(7) .
C(44) C(45) 1.388(7) .
C(44) C(49) 1.407(7) .
C(44) B(1) 1.632(6) .
C(45) C(46) 1.390(6) .
C(46) C(47) 1.387(8) .
C(46) C(50) 1.486(9) .
C(47) C(48) 1.372(8) .
C(48) C(49) 1.392(6) .
C(48) C(51) 1.498(9) .
C(52) C(53) 1.399(7) .
C(52) C(57) 1.409(6) .
C(52) B(1) 1.639(7) .
C(53) C(54) 1.384(7) .
C(54) C(55) 1.382(7) .
C(54) C(58) 1.498(8) .
C(55) C(56) 1.384(7) .
C(56) C(57) 1.387(7) .
C(56) C(59) 1.500(7) .
C(60) C(61) 1.401(6) .
C(60) C(65) 1.403(6) .
C(60) B(1) 1.647(6) .
C(61) C(62) 1.378(6) .
C(62) C(63) 1.383(7) .
C(62) C(66) 1.487(8) .
C(63) C(64) 1.399(7) .
C(64) C(65) 1.376(5) .
C(64) C(67) 1.495(8) .
C(68) C(69) 1.376(11) .
C(69) C(70) 1.504(18) .
C(70) C(71) 1.435(18) .
C(72) C(73) 1.41(2) .
C(73) C(74) 1.35(2) .
C(74) C(75) 1.34(3) .
C(3) H(1) 0.970 .
C(4) H(2) 0.970 .
C(5) H(3) 0.970 .
C(9) H(4) 0.970 .
C(11) H(5) 0.970 .
C(13) H(6) 0.970 .
C(13) H(7) 0.970 .
C(13) H(8) 0.970 .
C(14) H(9) 0.970 .
C(14) H(10) 0.970 .
C(14) H(11) 0.970 .
C(15) H(12) 0.970 .
C(15) H(13) 0.970 .
C(15) H(14) 0.970 .
C(18) H(15) 0.970 .
C(20) H(16) 0.970 .
C(22) H(17) 0.970 .
C(22) H(18) 0.970 .
C(22) H(19) 0.970 .
C(23) H(20) 0.970 .
C(23) H(21) 0.970 .
C(23) H(22) 0.970 .
C(24) H(23) 0.970 .
C(24) H(24) 0.970 .
C(24) H(25) 0.970 .
C(27) H(26) 0.970 .
C(28) H(27) 0.970 .
C(29) H(28) 0.970 .
C(33) H(34) 0.970 .
C(33) H(35) 0.970 .
C(34) H(36) 0.970 .
C(34) H(37) 0.970 .
C(34) H(38) 0.970 .
C(35) H(39) 0.970 .
C(35) H(40) 0.970 .
C(35) H(41) 0.970 .
C(37) H(42) 0.970 .
C(39) H(43) 0.970 .
C(41) H(44) 0.970 .
C(45) H(45) 0.970 .
C(47) H(46) 0.970 .
C(49) H(47) 0.970 .
C(53) H(48) 0.970 .
C(55) H(49) 0.970 .
C(57) H(50) 0.970 .
C(61) H(51) 0.970 .
C(63) H(52) 0.970 .
C(65) H(53) 0.970 .
C(68) H(54) 0.970 .
C(68) H(55) 0.970 .
C(69) H(56) 0.970 .
C(69) H(57) 0.970 .
C(70) H(58) 0.970 .
C(70) H(59) 0.970 .
C(71) H(60) 0.970 .
C(71) H(61) 0.970 .
C(72) H(62) 0.970 .
C(72) H(63) 0.970 .
C(73) H(64) 0.970 .
C(73) H(65) 0.970 .
C(74) H(66) 0.970 .
C(74) H(67) 0.970 .
C(75) H(68) 0.970 .
C(75) H(69) 0.970 .

loop_
_geom_contact_atom_site_label_1
_geom_contact_atom_site_label_2
_geom_contact_distance
_geom_contact_site_symmetry_2
F(1) C(74) 3.42(2) .
F(2) F(12) 3.318(6) 55404
F(3) F(12) 2.990(5) 55404
F(3) F(23) 3.28(2) 55404
F(3) F(30) 3.24(2) 55404
F(3) C(23) 3.495(9) 65504
F(3) C(64) 3.393(8) 55404
F(3) C(65) 3.483(7) 55404
F(4) F(20) 3.504(6) 55404
F(4) F(21) 3.352(7) 55404
F(5) F(14) 3.142(9) 65501
F(5) F(15) 3.546(9) 65501
F(5) F(24) 2.948(19) 55404
F(5) F(29) 3.49(2) 55404
F(5) F(30) 3.500(18) 55404
F(5) C(24) 3.475(7) 65504
F(5) C(63) 3.530(6) 55404
F(7) F(19) 3.009(6) 55404
F(7) F(20) 2.873(6) 55404
F(7) C(10) 3.297(5) 65603
F(7) C(11) 2.988(5) 65603
F(7) C(14) 3.545(7) 65603
F(7) C(66) 3.464(8) 55404
F(8) F(8) 3.049(6) 65603
F(8) F(9) 3.534(6) 65603
F(8) C(7) 3.426(5) 65603
F(8) C(8) 3.381(5) 65603
F(8) C(9) 3.276(6) 65603
F(8) C(10) 3.196(7) 65603
F(8) C(11) 3.207(6) 65603
F(8) C(12) 3.316(5) 65603
F(8) C(47) 3.416(5) 65603
F(9) F(8) 3.534(6) 65603
F(9) C(3) 3.161(5) .
F(9) C(13) 3.369(7) .
F(10) C(14) 3.446(6) .
F(11) O(3) 3.482(17) 55504
F(11) C(9) 3.431(5) .
F(11) C(76) 3.41(5) 55603
F(12) F(2) 3.318(6) 55504
F(12) F(3) 2.990(5) 55504
F(12) C(23) 3.388(7) 65601
F(13) C(13) 3.588(8) .
F(14) F(5) 3.142(9) 45501
F(14) F(24) 3.21(2) 45404
F(14) F(29) 2.796(14) 45404
F(15) F(5) 3.546(9) 45501
F(16) C(18) 3.49(3) 55502
F(16) C(71) 3.24(2) .
F(17) C(27) 3.45(3) 65504
F(18) C(4) 3.54(5) 55504
F(18) C(5) 3.48(5) 55504
F(19) F(7) 3.009(6) 55504
F(19) C(14) 3.268(5) 65602
F(20) F(4) 3.504(6) 55504
F(20) F(7) 2.873(6) 55504
F(20) C(38) 3.501(6) 55504
F(20) C(39) 3.284(6) 55504
F(20) C(40) 3.294(6) 55504
F(20) C(41) 3.578(7) 55504
F(21) F(4) 3.352(7) 55504
F(21) C(11) 3.449(7) 65602
F(21) C(14) 3.505(6) 65602
F(22) C(22) 3.58(3) 65603
F(22) C(69) 3.47(3) 65504
F(22) C(70) 3.40(3) 65504
F(23) F(3) 3.28(2) 55504
F(23) C(22) 3.198(15) 65603
F(24) F(5) 2.948(19) 55504
F(24) F(14) 3.21(2) 65504
F(25) C(32) 3.588(19) 55502
F(26) C(5) 3.56(2) 55504
F(26) C(18) 3.472(15) 55502
F(28) C(15) 3.421(16) 65603
F(28) C(22) 3.429(16) 65603
F(29) F(5) 3.49(2) 55504
F(29) F(14) 2.796(14) 65504
F(29) C(70) 3.53(2) 65504
F(30) F(3) 3.24(2) 55504
F(30) F(5) 3.500(18) 55504
F(30) C(20) 3.39(2) 65601
F(30) C(22) 3.370(19) 65603
O(1) C(68) 2.712(7) 54502
O(1) C(69) 3.168(9) 54502
O(3) F(11) 3.482(17) 55404
O(3) C(76) 3.49(3) 55502
O(4) C(13) 3.46(2) .
C(3) F(9) 3.161(5) .
C(4) F(18) 3.54(5) 55404
C(5) F(18) 3.48(5) 55404
C(5) F(26) 3.56(2) 55404
C(7) F(8) 3.426(5) 65603
C(8) F(8) 3.381(5) 65603
C(9) F(8) 3.276(6) 65603
C(9) F(11) 3.431(5) .
C(10) F(7) 3.297(5) 65603
C(10) F(8) 3.196(7) 65603
C(11) F(7) 2.988(5) 65603
C(11) F(8) 3.207(6) 65603
C(11) F(21) 3.449(7) 64602
C(12) F(8) 3.316(5) 65603
C(13) F(9) 3.369(7) .
C(13) F(13) 3.588(8) .
C(13) O(4) 3.46(2) .
C(14) F(7) 3.545(7) 65603
C(14) F(10) 3.446(6) .
C(14) F(19) 3.268(5) 64602
C(14) F(21) 3.505(6) 64602
C(15) F(28) 3.421(16) 65603
C(18) F(16) 3.49(3) 54502
C(18) F(26) 3.472(15) 54502
C(20) F(30) 3.39(2) 45401
C(22) F(22) 3.58(3) 65603
C(22) F(23) 3.198(15) 65603
C(22) F(28) 3.429(16) 65603
C(22) F(30) 3.370(19) 65603
C(23) F(3) 3.495(9) 45404
C(23) F(12) 3.388(7) 45401
C(24) F(5) 3.475(7) 45404
C(27) F(17) 3.45(3) 45404
C(32) F(25) 3.59(2) 54502
C(35) C(68) 3.352(8) 55504
C(38) F(20) 3.501(6) 55404
C(39) F(20) 3.284(6) 55404
C(39) C(63) 3.414(8) 55404
C(40) F(20) 3.294(6) 55404
C(41) F(20) 3.578(7) 55404
C(47) F(8) 3.416(5) 65603
C(63) F(5) 3.530(6) 55504
C(63) C(39) 3.414(8) 55504
C(64) F(3) 3.393(8) 55504
C(65) F(3) 3.483(7) 55504
C(66) F(7) 3.464(8) 55504
C(68) O(1) 2.712(7) 55502
C(68) C(35) 3.352(8) 55404
C(69) F(22) 3.47(3) 45404
C(69) O(1) 3.168(9) 55502
C(70) F(22) 3.40(3) 45404
C(70) F(29) 3.53(2) 45404
C(71) F(16) 3.24(2) .
C(74) F(1) 3.42(2) .
C(76) F(11) 3.41(5) 55603
C(76) O(3) 3.49(3) 54502
Ge(1) H(54) 3.342 54502
F(1) H(47) 3.118 55404
F(1) H(60) 3.105 .
F(1) H(65) 3.297 .
F(1) H(67) 2.535 .
F(2) H(21) 2.827 65504
F(2) H(60) 3.286 .
F(2) H(61) 3.580 .
F(3) H(16) 3.288 65504
F(3) H(20) 3.417 65504
F(3) H(21) 2.748 65504
F(3) H(47) 3.160 55404
F(4) H(5) 3.597 65603
F(4) H(12) 3.575 65603
F(4) H(13) 3.079 65603
F(4) H(40) 3.322 65501
F(4) H(52) 3.291 55404
F(4) H(56) 3.580 65504
F(4) H(57) 3.352 65504
F(5) H(23) 3.542 65504
F(5) H(24) 2.620 65504
F(5) H(52) 2.722 55404
F(6) H(23) 3.357 65504
F(6) H(24) 3.406 65504
F(6) H(28) 3.228 65504
F(6) H(36) 3.033 65504
F(6) H(38) 3.459 65504
F(6) H(57) 3.259 65504
F(7) H(5) 2.868 65603
F(7) H(9) 3.041 65603
F(7) H(66) 3.131 .
F(8) H(1) 3.147 65603
F(8) H(46) 2.502 65603
F(9) H(1) 2.477 .
F(9) H(2) 3.581 .
F(9) H(6) 2.473 .
F(9) H(46) 3.286 65603
F(9) H(66) 3.259 .
F(9) H(69) 3.279 .
F(10) H(1) 3.504 65603
F(10) H(2) 3.113 65603
F(10) H(4) 3.321 .
F(10) H(9) 2.808 .
F(10) H(11) 3.392 .
F(11) H(4) 2.573 .
F(11) H(9) 3.528 .
F(11) H(11) 3.093 .
F(11) H(41) 3.244 .
F(11) H(55) 3.229 55504
F(12) H(20) 2.975 65601
F(12) H(21) 3.101 65601
F(12) H(22) 3.566 65601
F(13) H(7) 2.715 .
F(13) H(37) 2.802 .
F(13) H(40) 3.249 .
F(13) H(41) 3.160 .
F(13) H(68) 3.499 .
F(13) H(69) 3.532 .
F(14) H(37) 3.332 .
F(14) H(52) 3.527 45404
F(15) H(40) 3.194 .
F(15) H(55) 3.407 55504
F(15) H(57) 2.861 55504
F(15) H(63) 3.287 55504
F(15) H(65) 3.539 55504
F(16) H(15) 2.626 55502
F(16) H(18) 3.370 55502
F(16) H(22) 3.479 55502
F(16) H(58) 3.549 .
F(16) H(61) 2.277 .
F(17) H(22) 3.554 55502
F(17) H(26) 2.775 65504
F(17) H(27) 3.445 65504
F(18) H(2) 3.029 55504
F(18) H(3) 2.930 55504
F(18) H(15) 2.938 55502
F(18) H(22) 3.433 55502
F(18) H(62) 2.933 55504
F(18) H(64) 3.339 55504
F(19) H(5) 3.450 65602
F(19) H(9) 2.834 65602
F(19) H(10) 2.836 65602
F(19) H(64) 3.489 55504
F(20) H(5) 3.234 65602
F(20) H(45) 2.917 55504
F(20) H(66) 3.226 55504
F(21) H(5) 2.554 65602
F(21) H(10) 2.704 65602
F(21) H(38) 3.295 65504
F(22) H(12) 3.578 65603
F(22) H(14) 3.526 65603
F(22) H(18) 3.299 65603
F(22) H(19) 3.193 65603
F(22) H(56) 2.784 65504
F(22) H(58) 2.771 65504
F(23) H(14) 3.458 65603
F(23) H(16) 3.387 65601
F(23) H(17) 2.857 65603
F(23) H(18) 3.413 65603
F(23) H(19) 2.833 65603
F(23) H(20) 3.409 65601
F(23) H(43) 3.527 55504
F(24) H(16) 3.540 65601
F(24) H(17) 3.361 65603
F(24) H(18) 3.420 65603
F(24) H(24) 3.260 65601
F(24) H(43) 3.014 55504
F(24) H(58) 3.493 65504
F(25) H(15) 3.454 55502
F(25) H(22) 3.446 55502
F(25) H(26) 3.159 65504
F(25) H(61) 2.898 .
F(26) H(2) 3.383 55504
F(26) H(3) 2.875 55504
F(26) H(15) 2.507 55502
F(26) H(22) 3.348 55502
F(26) H(62) 3.302 55504
F(27) H(2) 3.340 55504
F(27) H(26) 3.586 65504
F(27) H(62) 3.519 55504
F(27) H(64) 3.007 55504
F(28) H(12) 3.275 65603
F(28) H(13) 3.427 65603
F(28) H(14) 3.005 65603
F(28) H(17) 3.505 65603
F(28) H(18) 3.322 65603
F(28) H(19) 2.923 65603
F(28) H(56) 2.976 65504
F(28) H(58) 3.247 65504
F(29) H(58) 2.782 65504
F(29) H(59) 3.511 65504
F(30) H(16) 2.803 65601
F(30) H(17) 2.862 65603
F(30) H(18) 3.402 65603
F(30) H(19) 3.313 65603
F(30) H(24) 3.343 65601
F(30) H(43) 2.739 55504
O(1) H(54) 1.840 54502
O(1) H(55) 3.047 54502
O(1) H(56) 2.722 54502
O(4) H(6) 3.202 .
O(4) H(8) 2.958 .
O(4) H(35) 3.577 .
O(4) H(36) 2.931 .
O(4) H(37) 3.512 .
O(4) H(59) 3.500 .
C(4) H(20) 3.169 55503
C(4) H(62) 3.370 .
C(5) H(15) 3.405 55503
C(5) H(20) 3.189 55503
C(5) H(62) 3.538 .
C(9) H(46) 3.517 .
C(13) H(69) 2.991 .
C(15) H(56) 3.439 54502
C(18) H(3) 2.855 55503
C(18) H(17) 3.588 55503
C(19) H(3) 3.262 55503
C(19) H(17) 3.278 55503
C(20) H(17) 3.050 55503
C(21) H(17) 3.240 55503
C(23) H(2) 3.587 55503
C(23) H(3) 3.321 55503
C(28) H(50) 3.174 45404
C(31) H(54) 3.085 54502
C(35) H(54) 3.531 55504
C(35) H(55) 2.496 55504
C(36) H(27) 3.079 65504
C(37) H(27) 3.011 65504
C(37) H(67) 3.237 .
C(38) H(27) 3.199 65504
C(39) H(16) 3.305 65504
C(39) H(27) 3.474 65504
C(39) H(52) 3.242 55404
C(40) H(27) 3.555 65504
C(40) H(52) 3.578 55404
C(41) H(27) 3.355 65504
C(41) H(28) 3.475 65504
C(42) H(21) 3.319 65504
C(42) H(67) 3.505 .
C(43) H(24) 3.478 65504
C(43) H(52) 3.332 55404
C(45) H(66) 3.279 .
C(45) H(69) 3.230 .
C(46) H(6) 3.249 .
C(46) H(69) 3.514 .
C(47) H(1) 3.330 65603
C(47) H(6) 3.373 .
C(50) H(6) 3.352 .
C(50) H(46) 3.489 65603
C(50) H(66) 3.509 .
C(51) H(4) 3.342 .
C(53) H(65) 3.556 55504
C(53) H(68) 3.534 .
C(54) H(65) 3.349 55504
C(55) H(61) 3.556 .
C(55) H(63) 3.294 55504
C(55) H(64) 3.582 55504
C(55) H(65) 3.369 55504
C(56) H(61) 3.404 .
C(56) H(64) 3.263 55504
C(56) H(65) 3.577 55504
C(57) H(27) 3.324 65504
C(57) H(64) 3.511 55504
C(59) H(15) 3.502 55502
C(59) H(61) 3.439 .
C(59) H(64) 3.546 55504
C(61) H(27) 3.524 65504
C(61) H(28) 3.498 65504
C(62) H(28) 3.392 65504
C(62) H(38) 3.546 65504
C(62) H(43) 3.590 55504
C(63) H(38) 3.240 65504
C(63) H(43) 2.882 55504
C(64) H(43) 3.199 55504
C(66) H(5) 3.327 65602
C(66) H(10) 3.374 65602
C(67) H(43) 3.389 55504
C(68) H(39) 2.776 55404
C(68) H(40) 3.318 55404
C(68) H(41) 3.449 55404
C(69) H(12) 3.455 55502
C(69) H(39) 3.448 55404
C(69) H(40) 3.528 55404
C(70) H(68) 3.358 .
C(71) H(68) 3.385 .
C(72) H(25) 3.299 .
C(74) H(42) 3.487 .
C(74) H(45) 3.411 .
C(74) H(60) 3.431 .
C(75) H(6) 3.172 .
C(75) H(8) 3.506 .
C(75) H(59) 3.393 .
C(75) H(60) 3.436 .
C(76) H(54) 3.236 54502
H(1) F(8) 3.147 65603
H(1) F(9) 2.477 .
H(1) F(10) 3.504 65603
H(1) C(47) 3.330 65603
H(1) H(46) 2.869 65603
H(2) F(9) 3.581 .
H(2) F(10) 3.113 65603
H(2) F(18) 3.029 55404
H(2) F(26) 3.383 55404
H(2) F(27) 3.340 55404
H(2) C(23) 3.587 55503
H(2) H(20) 2.888 55503
H(2) H(22) 3.423 55503
H(2) H(62) 3.363 .
H(3) F(18) 2.930 55404
H(3) F(26) 2.875 55404
H(3) C(18) 2.855 55503
H(3) C(19) 3.262 55503
H(3) C(23) 3.321 55503
H(3) H(15) 2.451 55503
H(3) H(20) 2.882 55503
H(3) H(22) 3.337 55503
H(4) F(10) 3.321 .
H(4) F(11) 2.573 .
H(4) C(51) 3.342 .
H(4) H(46) 3.387 .
H(5) F(4) 3.597 65603
H(5) F(7) 2.868 65603
H(5) F(19) 3.450 64602
H(5) F(20) 3.234 64602
H(5) F(21) 2.554 64602
H(5) C(66) 3.327 64602
H(6) F(9) 2.473 .
H(6) O(4) 3.202 .
H(6) C(46) 3.249 .
H(6) C(47) 3.373 .
H(6) C(50) 3.352 .
H(6) C(75) 3.172 .
H(6) H(46) 3.476 .
H(6) H(69) 2.408 .
H(7) F(13) 2.715 .
H(7) H(69) 3.023 .
H(8) O(4) 2.958 .
H(8) C(75) 3.506 .
H(8) H(69) 3.080 .
H(9) F(7) 3.041 65603
H(9) F(10) 2.808 .
H(9) F(11) 3.528 .
H(9) F(19) 2.834 64602
H(10) F(19) 2.836 64602
H(10) F(21) 2.704 64602
H(10) C(66) 3.374 64602
H(11) F(10) 3.392 .
H(11) F(11) 3.093 .
H(12) F(4) 3.575 65603
H(12) F(22) 3.578 65603
H(12) F(28) 3.275 65603
H(12) C(69) 3.455 54502
H(12) H(54) 3.496 54502
H(12) H(56) 2.595 54502
H(13) F(4) 3.079 65603
H(13) F(28) 3.427 65603
H(13) H(44) 3.153 65603
H(13) H(53) 3.320 65603
H(14) F(22) 3.526 65603
H(14) F(23) 3.458 65603
H(14) F(28) 3.005 65603
H(14) H(53) 3.353 65603
H(15) F(16) 2.626 54502
H(15) F(18) 2.938 54502
H(15) F(25) 3.454 54502
H(15) F(26) 2.507 54502
H(15) C(5) 3.405 55503
H(15) C(59) 3.502 54502
H(15) H(3) 2.451 55503
H(16) F(3) 3.288 45404
H(16) F(23) 3.387 45401
H(16) F(24) 3.540 45401
H(16) F(30) 2.803 45401
H(16) C(39) 3.305 45404
H(16) H(17) 3.332 55503
H(16) H(43) 2.761 45404
H(17) F(23) 2.857 65603
H(17) F(24) 3.361 65603
H(17) F(28) 3.505 65603
H(17) F(30) 2.862 65603
H(17) C(18) 3.588 55503
H(17) C(19) 3.278 55503
H(17) C(20) 3.050 55503
H(17) C(21) 3.240 55503
H(17) H(16) 3.332 55503
H(18) F(16) 3.370 54502
H(18) F(22) 3.299 65603
H(18) F(23) 3.413 65603
H(18) F(24) 3.420 65603
H(18) F(28) 3.322 65603
H(18) F(30) 3.402 65603
H(18) H(58) 2.986 54502
H(19) F(22) 3.193 65603
H(19) F(23) 2.833 65603
H(19) F(28) 2.923 65603
H(19) F(30) 3.313 65603
H(20) F(3) 3.417 45404
H(20) F(12) 2.975 45401
H(20) F(23) 3.409 45401
H(20) C(4) 3.169 55503
H(20) C(5) 3.189 55503
H(20) H(2) 2.888 55503
H(20) H(3) 2.882 55503
H(21) F(2) 2.827 45404
H(21) F(3) 2.748 45404
H(21) F(12) 3.101 45401
H(21) C(42) 3.319 45404
H(22) F(12) 3.566 45401
H(22) F(16) 3.479 54502
H(22) F(17) 3.554 54502
H(22) F(18) 3.433 54502
H(22) F(25) 3.446 54502
H(22) F(26) 3.348 54502
H(22) H(2) 3.423 55503
H(22) H(3) 3.337 55503
H(23) F(5) 3.542 45404
H(23) F(6) 3.357 45404
H(24) F(5) 2.620 45404
H(24) F(6) 3.406 45404
H(24) F(24) 3.260 45401
H(24) F(30) 3.343 45401
H(24) C(43) 3.478 45404
H(24) H(43) 3.438 45404
H(25) C(72) 3.299 .
H(25) H(62) 2.866 .
H(25) H(63) 3.021 .
H(26) F(17) 2.775 45404
H(26) F(25) 3.159 45404
H(26) F(27) 3.586 45404
H(26) H(50) 3.543 45404
H(27) F(17) 3.445 45404
H(27) C(36) 3.079 45404
H(27) C(37) 3.011 45404
H(27) C(38) 3.199 45404
H(27) C(39) 3.474 45404
H(27) C(40) 3.555 45404
H(27) C(41) 3.355 45404
H(27) C(57) 3.324 45404
H(27) C(61) 3.524 45404
H(27) H(42) 3.416 45404
H(27) H(50) 2.378 45404
H(27) H(51) 3.330 45404
H(28) F(6) 3.228 45404
H(28) C(41) 3.475 45404
H(28) C(61) 3.498 45404
H(28) C(62) 3.392 45404
H(28) H(44) 3.528 45404
H(35) O(4) 3.577 .
H(36) F(6) 3.033 45404
H(36) O(4) 2.931 .
H(37) F(13) 2.802 .
H(37) F(14) 3.332 .
H(37) O(4) 3.512 .
H(38) F(6) 3.459 45404
H(38) F(21) 3.295 45404
H(38) C(62) 3.546 45404
H(38) C(63) 3.240 45404
H(38) H(52) 3.177 45404
H(39) C(68) 2.776 55504
H(39) C(69) 3.448 55504
H(39) H(54) 2.741 55504
H(39) H(55) 2.070 55504
H(39) H(56) 3.347 55504
H(39) H(57) 3.565 55504
H(40) F(4) 3.322 45501
H(40) F(13) 3.249 .
H(40) F(15) 3.194 .
H(40) C(68) 3.318 55504
H(40) C(69) 3.528 55504
H(40) H(55) 2.521 55504
H(40) H(56) 3.481 55504
H(40) H(57) 3.221 55504
H(41) F(11) 3.244 .
H(41) F(13) 3.160 .
H(41) C(68) 3.449 55504
H(41) H(55) 2.498 55504
H(42) C(74) 3.487 .
H(42) H(27) 3.416 65504
H(42) H(60) 2.990 .
H(42) H(66) 3.572 .
H(42) H(67) 2.748 .
H(42) H(68) 3.445 .
H(43) F(23) 3.527 55404
H(43) F(24) 3.014 55404
H(43) F(30) 2.739 55404
H(43) C(62) 3.590 55404
H(43) C(63) 2.882 55404
H(43) C(64) 3.199 55404
H(43) C(67) 3.389 55404
H(43) H(16) 2.761 65504
H(43) H(24) 3.438 65504
H(43) H(52) 2.731 55404
H(44) H(13) 3.153 65603
H(44) H(28) 3.528 65504
H(45) F(20) 2.917 55404
H(45) C(74) 3.411 .
H(45) H(66) 2.647 .
H(45) H(67) 3.548 .
H(45) H(69) 3.148 .
H(46) F(8) 2.502 65603
H(46) F(9) 3.286 65603
H(46) C(9) 3.517 .
H(46) C(50) 3.489 65603
H(46) H(1) 2.869 65603
H(46) H(4) 3.387 .
H(46) H(6) 3.476 .
H(47) F(1) 3.118 55504
H(47) F(3) 3.160 55504
H(48) H(68) 3.540 .
H(48) H(69) 3.212 .
H(49) H(58) 3.436 .
H(49) H(61) 3.577 .
H(49) H(62) 3.492 55504
H(49) H(63) 3.096 55504
H(50) C(28) 3.174 65504
H(50) H(26) 3.543 65504
H(50) H(27) 2.378 65504
H(51) H(27) 3.330 65504
H(51) H(64) 3.020 55504
H(51) H(65) 3.545 55504
H(52) F(4) 3.291 55504
H(52) F(5) 2.722 55504
H(52) F(14) 3.527 65504
H(52) C(39) 3.242 55504
H(52) C(40) 3.578 55504
H(52) C(43) 3.332 55504
H(52) H(38) 3.177 65504
H(52) H(43) 2.731 55504
H(53) H(13) 3.320 65603
H(53) H(14) 3.353 65603
H(54) Ge(1) 3.342 55502
H(54) O(1) 1.840 55502
H(54) C(31) 3.085 55502
H(54) C(35) 3.531 55404
H(54) C(76) 3.236 55502
H(54) H(12) 3.496 55502
H(54) H(39) 2.741 55404
H(55) F(11) 3.229 55404
H(55) F(15) 3.407 55404
H(55) O(1) 3.047 55502
H(55) C(35) 2.496 55404
H(55) H(39) 2.070 55404
H(55) H(40) 2.521 55404
H(55) H(41) 2.498 55404
H(56) F(4) 3.580 45404
H(56) F(22) 2.784 45404
H(56) F(28) 2.976 45404
H(56) O(1) 2.722 55502
H(56) C(15) 3.439 55502
H(56) H(12) 2.595 55502
H(56) H(39) 3.347 55404
H(56) H(40) 3.481 55404
H(57) F(4) 3.352 45404
H(57) F(6) 3.259 45404
H(57) F(15) 2.861 55404
H(57) H(39) 3.565 55404
H(57) H(40) 3.221 55404
H(58) F(16) 3.549 .
H(58) F(22) 2.771 45404
H(58) F(24) 3.493 45404
H(58) F(28) 3.247 45404
H(58) F(29) 2.782 45404
H(58) H(18) 2.986 55502
H(58) H(49) 3.436 .
H(59) F(29) 3.511 45404
H(59) O(4) 3.500 .
H(59) C(75) 3.393 .
H(59) H(68) 2.595 .
H(60) F(1) 3.105 .
H(60) F(2) 3.286 .
H(60) C(74) 3.431 .
H(60) C(75) 3.436 .
H(60) H(42) 2.990 .
H(60) H(67) 2.714 .
H(60) H(68) 2.656 .
H(61) F(2) 3.580 .
H(61) F(16) 2.277 .
H(61) F(25) 2.898 .
H(61) C(55) 3.556 .
H(61) C(56) 3.404 .
H(61) C(59) 3.439 .
H(61) H(49) 3.577 .
H(62) F(18) 2.933 55404
H(62) F(26) 3.302 55404
H(62) F(27) 3.519 55404
H(62) C(4) 3.370 .
H(62) C(5) 3.538 .
H(62) H(2) 3.363 .
H(62) H(25) 2.866 .
H(62) H(49) 3.492 55404
H(63) F(15) 3.287 55404
H(63) C(55) 3.294 55404
H(63) H(25) 3.021 .
H(63) H(49) 3.096 55404
H(64) F(18) 3.339 55404
H(64) F(19) 3.489 55404
H(64) F(27) 3.007 55404
H(64) C(55) 3.582 55404
H(64) C(56) 3.263 55404
H(64) C(57) 3.511 55404
H(64) C(59) 3.546 55404
H(64) H(51) 3.020 55404
H(65) F(1) 3.297 .
H(65) F(15) 3.539 55404
H(65) C(53) 3.556 55404
H(65) C(54) 3.349 55404
H(65) C(55) 3.369 55404
H(65) C(56) 3.577 55404
H(65) H(51) 3.545 55404
H(66) F(7) 3.131 .
H(66) F(9) 3.259 .
H(66) F(20) 3.226 55404
H(66) C(45) 3.279 .
H(66) C(50) 3.509 .
H(66) H(42) 3.572 .
H(66) H(45) 2.647 .
H(67) F(1) 2.535 .
H(67) C(37) 3.237 .
H(67) C(42) 3.505 .
H(67) H(42) 2.748 .
H(67) H(45) 3.548 .
H(67) H(60) 2.714 .
H(68) F(13) 3.499 .
H(68) C(53) 3.534 .
H(68) C(70) 3.358 .
H(68) C(71) 3.385 .
H(68) H(42) 3.445 .
H(68) H(48) 3.540 .
H(68) H(59) 2.595 .
H(68) H(60) 2.656 .
H(69) F(9) 3.279 .
H(69) F(13) 3.532 .
H(69) C(13) 2.991 .
H(69) C(45) 3.230 .
H(69) C(46) 3.514 .
H(69) H(6) 2.408 .
H(69) H(7) 3.023 .
H(69) H(8) 3.080 .
H(69) H(45) 3.148 .
H(69) H(48) 3.212 .

loop_
_geom_torsion_atom_site_label_1
_geom_torsion_atom_site_label_2
_geom_torsion_atom_site_label_3
_geom_torsion_atom_site_label_4
_geom_torsion
_geom_torsion_site_symmetry_1
_geom_torsion_site_symmetry_3
_geom_torsion_site_symmetry_4
S(1) Ru(1) S(1) C(35) 121.07(19) . 55603 55603
S(1) Ru(1) S(1) C(35) 115.9(2) 55603 . .
S(1) Ru(1) O(2) Ge(1) 142.3(2) . . .
O(2) Ru(1) S(1) Ru(1) 90.35(10) . . 55603
O(2) Ru(1) S(1) C(35) -153.8(2) . . .
S(1) Ru(1) C(7) C(2) -68.6(4) . . .
S(1) Ru(1) C(7) C(8) 46.3(2) . . .
S(1) Ru(1) C(7) C(12) 178.59(16) . . .
C(7) Ru(1) S(1) Ru(1) 170.28(12) . . 55603
C(7) Ru(1) S(1) C(35) -73.9(2) . . .
S(1) Ru(1) C(8) C(7) -146.9(2) . . .
S(1) Ru(1) C(8) C(9) 80.7(2) . . .
S(1) Ru(1) C(8) C(13) -29.5(4) . . .
C(8) Ru(1) S(1) Ru(1) -163.04(11) . . 55603
C(8) Ru(1) S(1) C(35) -47.2(2) . . .
S(1) Ru(1) C(9) C(8) -105.7(2) . . .
S(1) Ru(1) C(9) C(10) 120.5(2) . . .
C(9) Ru(1) S(1) Ru(1) -125.60(13) . . 55603
C(9) Ru(1) S(1) C(35) -9.7(2) . . .
S(1) Ru(1) C(10) C(9) -68.1(3) . . .
S(1) Ru(1) C(10) C(11) 162.2(2) . . .
S(1) Ru(1) C(10) C(14) 47.0(4) . . .
C(10) Ru(1) S(1) Ru(1) -90.69(14) . . 55603
C(10) Ru(1) S(1) C(35) 25.2(2) . . .
S(1) Ru(1) C(11) C(10) -32.0(4) . . .
S(1) Ru(1) C(11) C(12) -165.8(2) . . .
C(11) Ru(1) S(1) Ru(1) -69.8(2) . . 55603
C(11) Ru(1) S(1) C(35) 46.0(3) . . .
S(1) Ru(1) O(2) Ge(1) -138.4(2) 55603 . .
O(2) Ru(1) S(1) Ru(1) -79.08(9) . 55603 55603
O(2) Ru(1) S(1) C(35) 42.0(2) . 55603 55603
S(1) Ru(1) C(7) C(2) 93.7(4) 55603 . .
S(1) Ru(1) C(7) C(8) -151.42(18) 55603 . .
S(1) Ru(1) C(7) C(12) -19.1(3) 55603 . .
C(7) Ru(1) S(1) Ru(1) -166.86(17) . 55603 55603
C(7) Ru(1) S(1) C(35) -45.8(2) . 55603 55603
S(1) Ru(1) C(8) C(7) 115.5(4) 55603 . .
S(1) Ru(1) C(8) C(9) -16.9(5) 55603 . .
S(1) Ru(1) C(8) C(13) -127.1(3) 55603 . .
C(8) Ru(1) S(1) Ru(1) 101.2(4) . 55603 55603
C(8) Ru(1) S(1) C(35) -137.7(4) . 55603 55603
S(1) Ru(1) C(9) C(8) 174.05(19) 55603 . .
S(1) Ru(1) C(9) C(10) 40.3(3) 55603 . .
C(9) Ru(1) S(1) Ru(1) 88.48(16) . 55603 55603
C(9) Ru(1) S(1) C(35) -150.5(2) . 55603 55603
S(1) Ru(1) C(10) C(9) -148.3(2) 55603 . .
S(1) Ru(1) C(10) C(11) 82.0(3) 55603 . .
S(1) Ru(1) C(10) C(14) -33.2(4) 55603 . .
C(10) Ru(1) S(1) Ru(1) 111.95(13) . 55603 55603
C(10) Ru(1) S(1) C(35) -127.0(2) . 55603 55603
S(1) Ru(1) C(11) C(10) -99.2(2) 55603 . .
S(1) Ru(1) C(11) C(12) 126.9(2) 55603 . .
C(11) Ru(1) S(1) Ru(1) 149.89(12) . 55603 55603
C(11) Ru(1) S(1) C(35) -89.0(2) . 55603 55603
S(1) Ru(1) C(12) C(7) 169.03(17) 55603 . .
S(1) Ru(1) C(12) C(11) -58.4(2) 55603 . .
S(1) Ru(1) C(12) C(15) 53.6(4) 55603 . .
C(12) Ru(1) S(1) Ru(1) -179.25(11) . 55603 55603
C(12) Ru(1) S(1) C(35) -58.2(2) . 55603 55603
O(2) Ru(1) C(7) C(2) 6.5(4) . . .
O(2) Ru(1) C(7) C(8) 121.4(2) . . .
O(2) Ru(1) C(7) C(12) -106.3(2) . . .
C(7) Ru(1) O(2) Ge(1) 8.6(2) . . .
O(2) Ru(1) C(8) C(7) -64.2(2) . . .
O(2) Ru(1) C(8) C(9) 163.4(2) . . .
O(2) Ru(1) C(8) C(13) 53.2(4) . . .
C(8) Ru(1) O(2) Ge(1) 41.5(2) . . .
O(2) Ru(1) C(9) C(8) -27.4(4) . . .
O(2) Ru(1) C(9) C(10) -161.2(2) . . .
C(9) Ru(1) O(2) Ge(1) 58.8(3) . . .
O(2) Ru(1) C(10) C(9) 106.7(7) . . .
O(2) Ru(1) C(10) C(11) -23.0(9) . . .
O(2) Ru(1) C(10) C(14) -138.1(7) . . .
C(10) Ru(1) O(2) Ge(1) -32.8(9) . . .
O(2) Ru(1) C(11) C(10) 174.1(2) . . .
O(2) Ru(1) C(11) C(12) 40.3(3) . . .
C(11) Ru(1) O(2) Ge(1) -51.6(3) . . .
O(2) Ru(1) C(12) C(7) 77.1(2) . . .
O(2) Ru(1) C(12) C(11) -150.2(2) . . .
O(2) Ru(1) C(12) C(15) -38.3(4) . . .
C(12) Ru(1) O(2) Ge(1) -28.3(2) . . .
C(7) Ru(1) C(8) C(9) -132.4(3) . . .
C(7) Ru(1) C(8) C(13) 117.4(4) . . .
C(8) Ru(1) C(7) C(2) -114.8(5) . . .
C(8) Ru(1) C(7) C(12) 132.3(3) . . .
C(7) Ru(1) C(9) C(8) 28.8(2) . . .
C(7) Ru(1) C(9) C(10) -105.0(3) . . .
C(9) Ru(1) C(7) C(2) -144.2(4) . . .
C(9) Ru(1) C(7) C(8) -29.3(2) . . .
C(9) Ru(1) C(7) C(12) 103.0(2) . . .
C(7) Ru(1) C(10) C(9) 64.7(3) . . .
C(7) Ru(1) C(10) C(11) -65.0(3) . . .
C(7) Ru(1) C(10) C(14) 179.9(2) . . .
C(10) Ru(1) C(7) C(2) 178.9(4) . . .
C(10) Ru(1) C(7) C(8) -66.2(2) . . .
C(10) Ru(1) C(7) C(12) 66.1(2) . . .
C(7) Ru(1) C(11) C(10) 104.6(3) . . .
C(7) Ru(1) C(11) C(12) -29.3(2) . . .
C(11) Ru(1) C(7) C(2) 141.5(4) . . .
C(11) Ru(1) C(7) C(8) -103.7(2) . . .
C(11) Ru(1) C(7) C(12) 28.6(2) . . .
C(7) Ru(1) C(12) C(11) 132.6(3) . . .
C(7) Ru(1) C(12) C(15) -115.4(5) . . .
C(12) Ru(1) C(7) C(2) 112.9(4) . . .
C(12) Ru(1) C(7) C(8) -132.3(3) . . .
C(8) Ru(1) C(9) C(10) -133.8(4) . . .
C(9) Ru(1) C(8) C(7) 132.4(3) . . .
C(9) Ru(1) C(8) C(13) -110.2(5) . . .
C(8) Ru(1) C(10) C(9) 28.4(3) . . .
C(8) Ru(1) C(10) C(11) -101.4(3) . . .
C(8) Ru(1) C(10) C(14) 143.5(4) . . .
C(10) Ru(1) C(8) C(7) 104.0(2) . . .
C(10) Ru(1) C(8) C(9) -28.4(2) . . .
C(10) Ru(1) C(8) C(13) -138.6(4) . . .
C(8) Ru(1) C(11) C(10) 68.0(3) . . .
C(8) Ru(1) C(11) C(12) -65.8(2) . . .
C(11) Ru(1) C(8) C(7) 65.9(2) . . .
C(11) Ru(1) C(8) C(9) -66.5(2) . . .
C(11) Ru(1) C(8) C(13) -176.8(4) . . .
C(8) Ru(1) C(12) C(7) -28.8(2) . . .
C(8) Ru(1) C(12) C(11) 103.8(2) . . .
C(8) Ru(1) C(12) C(15) -144.3(5) . . .
C(12) Ru(1) C(8) C(7) 29.4(2) . . .
C(12) Ru(1) C(8) C(9) -103.0(2) . . .
C(12) Ru(1) C(8) C(13) 146.8(4) . . .
C(9) Ru(1) C(10) C(11) -129.7(4) . . .
C(9) Ru(1) C(10) C(14) 115.2(5) . . .
C(10) Ru(1) C(9) C(8) 133.8(4) . . .
C(9) Ru(1) C(11) C(10) 30.6(3) . . .
C(9) Ru(1) C(11) C(12) -103.2(3) . . .
C(11) Ru(1) C(9) C(8) 102.8(3) . . .
C(11) Ru(1) C(9) C(10) -31.0(3) . . .
C(9) Ru(1) C(12) C(7) -66.2(2) . . .
C(9) Ru(1) C(12) C(11) 66.4(2) . . .
C(9) Ru(1) C(12) C(15) 178.4(4) . . .
C(12) Ru(1) C(9) C(8) 66.3(2) . . .
C(12) Ru(1) C(9) C(10) -67.5(3) . . .
C(10) Ru(1) C(11) C(12) -133.8(4) . . .
C(11) Ru(1) C(10) C(9) 129.7(4) . . .
C(11) Ru(1) C(10) C(14) -115.1(5) . . .
C(10) Ru(1) C(12) C(7) -103.8(2) . . .
C(10) Ru(1) C(12) C(11) 28.8(2) . . .
C(10) Ru(1) C(12) C(15) 140.8(5) . . .
C(12) Ru(1) C(10) C(9) 101.9(3) . . .
C(12) Ru(1) C(10) C(11) -27.9(3) . . .
C(12) Ru(1) C(10) C(14) -143.0(4) . . .
C(11) Ru(1) C(12) C(7) -132.6(3) . . .
C(11) Ru(1) C(12) C(15) 112.0(5) . . .
C(12) Ru(1) C(11) C(10) 133.8(4) . . .
O(1) Ge(1) O(2) Ru(1) 89.4(2) . . .
O(1) Ge(1) C(1) C(2) -90.9(3) . . .
O(1) Ge(1) C(1) C(6) 84.3(3) . . .
O(1) Ge(1) C(25) C(26) -2.3(6) . . .
O(1) Ge(1) C(25) C(30) -179.6(4) . . .
O(2) Ge(1) C(1) C(2) 15.0(4) . . .
O(2) Ge(1) C(1) C(6) -169.7(3) . . .
C(1) Ge(1) O(2) Ru(1) -17.4(2) . . .
O(2) Ge(1) C(25) C(26) -112.0(5) . . .
O(2) Ge(1) C(25) C(30) 70.7(4) . . .
C(25) Ge(1) O(2) Ru(1) -145.5(2) . . .
C(1) Ge(1) C(25) C(26) 126.9(5) . . .
C(1) Ge(1) C(25) C(30) -50.4(5) . . .
C(25) Ge(1) C(1) C(2) 131.6(3) . . .
C(25) Ge(1) C(1) C(6) -53.1(3) . . .
F(25) F(16) F(26) F(18) -11(4) . . .
F(25) F(16) F(26) C(59) -30.4(10) . . .
F(26) F(16) F(25) F(17) 8(2) . . .
F(26) F(16) F(25) C(59) 28.5(9) . . .
F(25) F(16) C(59) F(17) 11(2) . . .
F(25) F(16) C(59) F(18) 133(2) . . .
F(25) F(16) C(59) F(26) 140.6(13) . . .
F(25) F(16) C(59) F(27) 59(3) . . .
F(25) F(16) C(59) C(56) -108.8(11) . . .
C(59) F(16) F(25) F(17) -20(2) . . .
F(26) F(16) C(59) F(17) -129(2) . . .
F(26) F(16) C(59) F(18) -7(2) . . .
F(26) F(16) C(59) F(25) -140.6(13) . . .
F(26) F(16) C(59) F(27) -81(3) . . .
F(26) F(16) C(59) C(56) 110.5(9) . . .
C(59) F(16) F(26) F(18) 20(4) . . .
F(25) F(17) F(27) F(18) -6(2) . . .
F(25) F(17) F(27) C(59) 24.3(19) . . .
F(27) F(17) F(25) F(16) -1(2) . . .
F(27) F(17) F(25) C(59) -23.4(17) . . .
F(25) F(17) C(59) F(16) -13(2) . . .
F(25) F(17) C(59) F(18) -111(3) . . .
F(25) F(17) C(59) F(26) -79(4) . . .
F(25) F(17) C(59) F(27) -162(2) . . .
F(25) F(17) C(59) C(56) 97.0(16) . . .
C(59) F(17) F(25) F(16) 22(2) . . .
F(27) F(17) C(59) F(16) 149.1(13) . . .
F(27) F(17) C(59) F(18) 50(2) . . .
F(27) F(17) C(59) F(25) 162(2) . . .
F(27) F(17) C(59) F(26) 83(3) . . .
F(27) F(17) C(59) C(56) -101(2) . . .
C(59) F(17) F(27) F(18) -29.9(13) . . .
F(26) F(18) F(27) F(17) 2(5) . . .
F(26) F(18) F(27) C(59) -31(4) . . .
F(27) F(18) F(26) F(16) 6(6) . . .
F(27) F(18) F(26) C(59) 25(3) . . .
F(26) F(18) C(59) F(16) 15(4) . . .
F(26) F(18) C(59) F(17) 115(4) . . .
F(26) F(18) C(59) F(25) 60(4) . . .
F(26) F(18) C(59) F(27) 159(4) . . .
F(26) F(18) C(59) C(56) -93(3) . . .
C(59) F(18) F(26) F(16) -19(4) . . .
F(27) F(18) C(59) F(16) -143.6(13) . . .
F(27) F(18) C(59) F(17) -43(3) . . .
F(27) F(18) C(59) F(25) -98.5(19) . . .
F(27) F(18) C(59) F(26) -159(4) . . .
F(27) F(18) C(59) C(56) 108.5(12) . . .
C(59) F(18) F(27) F(17) 33.0(16) . . .
F(28) F(22) F(29) F(24) 17(5) . . .
F(28) F(22) F(29) C(67) -20(4) . . .
F(29) F(22) F(28) F(23) -11(6) . . .
F(29) F(22) F(28) C(67) 17(3) . . .
F(28) F(22) C(67) F(23) 26(2) . . .
F(28) F(22) C(67) F(24) 132(2) . . .
F(28) F(22) C(67) F(29) 166(3) . . .
F(28) F(22) C(67) F(30) 68(3) . . .
F(28) F(22) C(67) C(64) -88(3) . . .
C(67) F(22) F(28) F(23) -28(3) . . .
F(29) F(22) C(67) F(23) -139.9(10) . . .
F(29) F(22) C(67) F(24) -34.4(16) . . .
F(29) F(22) C(67) F(28) -166(3) . . .
F(29) F(22) C(67) F(30) -98.0(15) . . .
F(29) F(22) C(67) C(64) 105.8(10) . . .
C(67) F(22) F(29) F(24) 36.7(16) . . .
F(28) F(23) F(30) F(24) 1(2) . . .
F(28) F(23) F(30) C(67) 26.3(11) . . .
F(30) F(23) F(28) F(22) 1(3) . . .
F(30) F(23) F(28) C(67) -29.5(12) . . .
F(28) F(23) C(67) F(22) -13.0(13) . . .
F(28) F(23) C(67) F(24) -125.5(15) . . .
F(28) F(23) C(67) F(29) -88(2) . . .
F(28) F(23) C(67) F(30) -145.6(15) . . .
F(28) F(23) C(67) C(64) 108.9(9) . . .
C(67) F(23) F(28) F(22) 31(3) . . .
F(30) F(23) C(67) F(22) 132.7(17) . . .
F(30) F(23) C(67) F(24) 20.2(18) . . .
F(30) F(23) C(67) F(28) 145.6(15) . . .
F(30) F(23) C(67) F(29) 58(2) . . .
F(30) F(23) C(67) C(64) -105.5(13) . . .
C(67) F(23) F(30) F(24) -25.1(19) . . .
F(29) F(24) F(30) F(23) 9(4) . . .
F(29) F(24) F(30) C(67) -19(2) . . .
F(30) F(24) F(29) F(22) -14(3) . . .
F(30) F(24) F(29) C(67) 18(2) . . .
F(29) F(24) C(67) F(22) 47(2) . . .
F(29) F(24) C(67) F(23) 148.6(14) . . .
F(29) F(24) C(67) F(28) 73.5(19) . . .
F(29) F(24) C(67) F(30) 166(2) . . .
F(29) F(24) C(67) C(64) -93.0(15) . . .
C(67) F(24) F(29) F(22) -31.8(14) . . .
F(30) F(24) C(67) F(22) -120(2) . . .
F(30) F(24) C(67) F(23) -17.7(16) . . .
F(30) F(24) C(67) F(28) -92.9(19) . . .
F(30) F(24) C(67) F(29) -166(2) . . .
F(30) F(24) C(67) C(64) 100.7(14) . . .
C(67) F(24) F(30) F(23) 29(2) . . .
F(16) F(25) C(59) F(17) -164(2) . . .
F(16) F(25) C(59) F(18) -63(3) . . .
F(16) F(25) C(59) F(26) -38.4(15) . . .
F(16) F(25) C(59) F(27) -147.7(13) . . .
F(16) F(25) C(59) C(56) 90.1(13) . . .
F(17) F(25) C(59) F(16) 164(2) . . .
F(17) F(25) C(59) F(18) 101(3) . . .
F(17) F(25) C(59) F(26) 126(2) . . .
F(17) F(25) C(59) F(27) 16(2) . . .
F(17) F(25) C(59) C(56) -106(2) . . .
F(16) F(26) C(59) F(17) 80(4) . . .
F(16) F(26) C(59) F(18) 164(4) . . .
F(16) F(26) C(59) F(25) 32.1(13) . . .
F(16) F(26) C(59) F(27) 142.4(12) . . .
F(16) F(26) C(59) C(56) -96.0(13) . . .
F(18) F(26) C(59) F(16) -164(4) . . .
F(18) F(26) C(59) F(17) -84(6) . . .
F(18) F(26) C(59) F(25) -132(4) . . .
F(18) F(26) C(59) F(27) -21(4) . . .
F(18) F(26) C(59) C(56) 100(4) . . .
F(17) F(27) C(59) F(16) -58(3) . . .
F(17) F(27) C(59) F(18) -137(2) . . .
F(17) F(27) C(59) F(25) -13.4(13) . . .
F(17) F(27) C(59) F(26) -127.4(14) . . .
F(17) F(27) C(59) C(56) 109.7(12) . . .
F(18) F(27) C(59) F(16) 79(3) . . .
F(18) F(27) C(59) F(17) 137(2) . . .
F(18) F(27) C(59) F(25) 124(2) . . .
F(18) F(27) C(59) F(26) 10(2) . . .
F(18) F(27) C(59) C(56) -113(2) . . .
F(22) F(28) C(67) F(23) -152(3) . . .
F(22) F(28) C(67) F(24) -61(3) . . .
F(22) F(28) C(67) F(29) -14(3) . . .
F(22) F(28) C(67) F(30) -126(3) . . .
F(22) F(28) C(67) C(64) 106(3) . . .
F(23) F(28) C(67) F(22) 152(3) . . .
F(23) F(28) C(67) F(24) 90.9(17) . . .
F(23) F(28) C(67) F(29) 138.6(10) . . .
F(23) F(28) C(67) F(30) 26.7(11) . . .
F(23) F(28) C(67) C(64) -102.0(9) . . .
F(22) F(29) C(67) F(23) 83(2) . . .
F(22) F(29) C(67) F(24) 135(2) . . .
F(22) F(29) C(67) F(28) 6.8(17) . . .
F(22) F(29) C(67) F(30) 123.2(19) . . .
F(22) F(29) C(67) C(64) -114.4(17) . . .
F(24) F(29) C(67) F(22) -135(2) . . .
F(24) F(29) C(67) F(23) -52(2) . . .
F(24) F(29) C(67) F(28) -128.3(17) . . .
F(24) F(29) C(67) F(30) -11.8(18) . . .
F(24) F(29) C(67) C(64) 110.5(16) . . .
F(23) F(30) C(67) F(22) -63(2) . . .
F(23) F(30) C(67) F(24) -156(2) . . .
F(23) F(30) C(67) F(28) -34.9(15) . . .
F(23) F(30) C(67) F(29) -145.8(13) . . .
F(23) F(30) C(67) C(64) 93.7(13) . . .
F(24) F(30) C(67) F(22) 93(2) . . .
F(24) F(30) C(67) F(23) 156(2) . . .
F(24) F(30) C(67) F(28) 121.5(16) . . .
F(24) F(30) C(67) F(29) 10.6(16) . . .
F(24) F(30) C(67) C(64) -110.0(15) . . .
C(68) O(3) C(71) C(70) 23.4(15) . . .
C(71) O(3) C(68) C(69) -34.5(13) . . .
C(72) O(4) C(75) C(74) -3(2) . . .
C(75) O(4) C(72) C(73) 0.2(18) . . .
Ge(1) C(1) C(2) C(3) 175.7(3) . . .
Ge(1) C(1) C(2) C(7) -3.3(6) . . .
Ge(1) C(1) C(6) C(5) -176.5(3) . . .
Ge(1) C(1) C(6) C(16) 2.1(5) . . .
C(2) C(1) C(6) C(5) -0.8(6) . . .
C(2) C(1) C(6) C(16) 177.7(4) . . .
C(6) C(1) C(2) C(3) 0.5(6) . . .
C(6) C(1) C(2) C(7) -178.4(4) . . .
C(1) C(2) C(3) C(4) 0.6(7) . . .
C(1) C(2) C(7) Ru(1) -9.6(7) . . .
C(1) C(2) C(7) C(8) -104.3(5) . . .
C(1) C(2) C(7) C(12) 83.2(5) . . .
C(3) C(2) C(7) Ru(1) 171.4(3) . . .
C(3) C(2) C(7) C(8) 76.7(5) . . .
C(3) C(2) C(7) C(12) -95.8(5) . . .
C(7) C(2) C(3) C(4) 179.7(4) . . .
C(2) C(3) C(4) C(5) -1.4(8) . . .
C(3) C(4) C(5) C(6) 1.0(9) . . .
C(4) C(5) C(6) C(1) 0.1(6) . . .
C(4) C(5) C(6) C(16) -178.5(5) . . .
C(1) C(6) C(16) C(17) -83.9(6) . . .
C(1) C(6) C(16) C(21) 98.4(6) . . .
C(5) C(6) C(16) C(17) 94.7(6) . . .
C(5) C(6) C(16) C(21) -83.0(7) . . .
Ru(1) C(7) C(8) C(9) 50.6(3) . . .
Ru(1) C(7) C(8) C(13) -126.5(4) . . .
Ru(1) C(7) C(12) C(11) -51.4(4) . . .
Ru(1) C(7) C(12) C(15) 129.5(4) . . .
C(2) C(7) C(8) Ru(1) 132.7(4) . . .
C(2) C(7) C(8) C(9) -176.7(4) . . .
C(2) C(7) C(8) C(13) 6.2(6) . . .
C(2) C(7) C(12) Ru(1) -132.4(3) . . .
C(2) C(7) C(12) C(11) 176.2(4) . . .
C(2) C(7) C(12) C(15) -2.9(6) . . .
C(8) C(7) C(12) Ru(1) 55.2(4) . . .
C(8) C(7) C(12) C(11) 3.8(6) . . .
C(8) C(7) C(12) C(15) -175.3(4) . . .
C(12) C(7) C(8) Ru(1) -55.0(4) . . .
C(12) C(7) C(8) C(9) -4.4(6) . . .
C(12) C(7) C(8) C(13) 178.4(4) . . .
Ru(1) C(8) C(9) C(10) 55.5(4) . . .
C(7) C(8) C(9) Ru(1) -51.9(3) . . .
C(7) C(8) C(9) C(10) 3.6(6) . . .
C(13) C(8) C(9) Ru(1) 125.4(3) . . .
C(13) C(8) C(9) C(10) -179.1(4) . . .
Ru(1) C(9) C(10) C(11) 54.3(3) . . .
Ru(1) C(9) C(10) C(14) -125.4(4) . . .
C(8) C(9) C(10) Ru(1) -56.4(4) . . .
C(8) C(9) C(10) C(11) -2.0(7) . . .
C(8) C(9) C(10) C(14) 178.2(4) . . .
Ru(1) C(10) C(11) C(12) 55.3(4) . . .
C(9) C(10) C(11) Ru(1) -54.0(3) . . .
C(9) C(10) C(11) C(12) 1.3(7) . . .
C(14) C(10) C(11) Ru(1) 125.7(4) . . .
C(14) C(10) C(11) C(12) -179.0(4) . . .
Ru(1) C(11) C(12) C(7) 51.9(3) . . .
Ru(1) C(11) C(12) C(15) -129.0(4) . . .
C(10) C(11) C(12) Ru(1) -54.1(4) . . .
C(10) C(11) C(12) C(7) -2.2(7) . . .
C(10) C(11) C(12) C(15) 176.9(4) . . .
C(6) C(16) C(17) C(18) 174.8(5) . . .
C(6) C(16) C(17) C(22) -7.8(9) . . .
C(6) C(16) C(21) C(20) -175.7(6) . . .
C(6) C(16) C(21) C(24) 6.2(10) . . .
C(17) C(16) C(21) C(20) 6.7(9) . . .
C(17) C(16) C(21) C(24) -171.4(6) . . .
C(21) C(16) C(17) C(18) -7.6(9) . . .
C(21) C(16) C(17) C(22) 169.9(6) . . .
C(16) C(17) C(18) C(19) 3.3(9) . . .
C(22) C(17) C(18) C(19) -174.2(6) . . .
C(17) C(18) C(19) C(20) 1.8(10) . . .
C(17) C(18) C(19) C(23) -178.9(6) . . .
C(18) C(19) C(20) C(21) -2.7(10) . . .
C(23) C(19) C(20) C(21) 177.9(7) . . .
C(19) C(20) C(21) C(16) -1.5(10) . . .
C(19) C(20) C(21) C(24) 176.7(7) . . .
Ge(1) C(25) C(26) C(27) -173.4(5) . . .
Ge(1) C(25) C(26) C(31) 8.3(8) . . .
Ge(1) C(25) C(30) C(29) 174.1(5) . . .
Ge(1) C(25) C(30) C(33) -6.9(8) . . .
C(26) C(25) C(30) C(29) -3.2(9) . . .
C(26) C(25) C(30) C(33) 175.7(6) . . .
C(30) C(25) C(26) C(27) 3.8(9) . . .
C(30) C(25) C(26) C(31) -174.5(6) . . .
C(25) C(26) C(27) C(28) -1.2(11) . . .
C(25) C(26) C(31) C(32) 172.6(8) . . .
C(25) C(26) C(31) C(76) 115(2) . . .
C(27) C(26) C(31) C(32) -5.6(11) . . .
C(27) C(26) C(31) C(76) -63(2) . . .
C(31) C(26) C(27) C(28) 177.1(7) . . .
C(26) C(27) C(28) C(29) -2.0(13) . . .
C(27) C(28) C(29) C(30) 2.6(13) . . .
C(28) C(29) C(30) C(25) -0.0(11) . . .
C(28) C(29) C(30) C(33) -179.0(7) . . .
C(25) C(30) C(33) C(34) 179.4(7) . . .
C(29) C(30) C(33) C(34) -1.6(10) . . .
C(26) C(31) C(32) C(76) -103(2) . . .
C(26) C(31) C(76) C(32) 104.3(16) . . .
C(37) C(36) C(41) C(40) 2.7(6) . . .
C(41) C(36) C(37) C(38) -4.1(6) . . .
C(37) C(36) B(1) C(44) 104.4(4) . . .
C(37) C(36) B(1) C(52) -17.2(5) . . .
C(37) C(36) B(1) C(60) -138.0(4) . . .
B(1) C(36) C(37) C(38) 175.1(4) . . .
C(41) C(36) B(1) C(44) -76.4(4) . . .
C(41) C(36) B(1) C(52) 162.0(3) . . .
C(41) C(36) B(1) C(60) 41.2(5) . . .
B(1) C(36) C(41) C(40) -176.5(4) . . .
C(36) C(37) C(38) C(39) 2.4(7) . . .
C(36) C(37) C(38) C(42) -178.0(4) . . .
C(37) C(38) C(39) C(40) 1.0(7) . . .
C(37) C(38) C(42) F(1) -61.8(8) . . .
C(37) C(38) C(42) F(2) 56.9(6) . . .
C(37) C(38) C(42) F(3) 176.7(4) . . .
C(39) C(38) C(42) F(1) 117.8(6) . . .
C(39) C(38) C(42) F(2) -123.6(5) . . .
C(39) C(38) C(42) F(3) -3.7(7) . . .
C(42) C(38) C(39) C(40) -178.6(4) . . .
C(38) C(39) C(40) C(41) -2.3(7) . . .
C(38) C(39) C(40) C(43) 177.1(4) . . .
C(39) C(40) C(41) C(36) 0.4(7) . . .
C(39) C(40) C(43) F(4) -113.9(6) . . .
C(39) C(40) C(43) F(5) 6.3(7) . . .
C(39) C(40) C(43) F(6) 126.1(5) . . .
C(41) C(40) C(43) F(4) 65.5(7) . . .
C(41) C(40) C(43) F(5) -174.3(4) . . .
C(41) C(40) C(43) F(6) -54.5(6) . . .
C(43) C(40) C(41) C(36) -179.0(4) . . .
C(45) C(44) C(49) C(48) -0.8(6) . . .
C(49) C(44) C(45) C(46) 0.6(6) . . .
C(45) C(44) B(1) C(36) -16.1(5) . . .
C(45) C(44) B(1) C(52) 105.6(5) . . .
C(45) C(44) B(1) C(60) -131.7(4) . . .
B(1) C(44) C(45) C(46) -179.8(3) . . .
C(49) C(44) B(1) C(36) 163.5(3) . . .
C(49) C(44) B(1) C(52) -74.9(5) . . .
C(49) C(44) B(1) C(60) 47.9(6) . . .
B(1) C(44) C(49) C(48) 179.6(4) . . .
C(44) C(45) C(46) C(47) -0.6(6) . . .
C(44) C(45) C(46) C(50) 179.2(4) . . .
C(45) C(46) C(47) C(48) 0.7(6) . . .
C(45) C(46) C(50) F(7) 22.5(6) . . .
C(45) C(46) C(50) F(8) 142.4(4) . . .
C(45) C(46) C(50) F(9) -100.0(5) . . .
C(47) C(46) C(50) F(7) -157.8(4) . . .
C(47) C(46) C(50) F(8) -37.9(6) . . .
C(47) C(46) C(50) F(9) 79.7(6) . . .
C(50) C(46) C(47) C(48) -179.0(4) . . .
C(46) C(47) C(48) C(49) -0.9(6) . . .
C(46) C(47) C(48) C(51) 179.4(4) . . .
C(47) C(48) C(49) C(44) 1.0(6) . . .
C(47) C(48) C(51) F(10) 13.3(6) . . .
C(47) C(48) C(51) F(11) -101.1(5) . . .
C(47) C(48) C(51) F(12) 139.3(5) . . .
C(49) C(48) C(51) F(10) -166.3(4) . . .
C(49) C(48) C(51) F(11) 79.3(5) . . .
C(49) C(48) C(51) F(12) -40.4(7) . . .
C(51) C(48) C(49) C(44) -179.3(4) . . .
C(53) C(52) C(57) C(56) 1.2(8) . . .
C(57) C(52) C(53) C(54) -1.4(8) . . .
C(53) C(52) B(1) C(36) 127.7(5) . . .
C(53) C(52) B(1) C(44) 5.4(7) . . .
C(53) C(52) B(1) C(60) -115.5(5) . . .
B(1) C(52) C(53) C(54) -179.1(5) . . .
C(57) C(52) B(1) C(36) -49.8(6) . . .
C(57) C(52) B(1) C(44) -172.1(4) . . .
C(57) C(52) B(1) C(60) 67.0(6) . . .
B(1) C(52) C(57) C(56) 178.9(5) . . .
C(52) C(53) C(54) C(55) 1.0(9) . . .
C(53) C(54) C(55) C(56) -0.3(7) . . .
C(53) C(54) C(58) F(13) -29.5(11) . . .
C(53) C(54) C(58) F(14) -151.7(8) . . .
C(53) C(54) C(58) F(15) 87.3(9) . . .
C(55) C(54) C(58) F(13) 149.0(7) . . .
C(55) C(54) C(58) F(14) 26.8(12) . . .
C(55) C(54) C(58) F(15) -94.2(8) . . .
C(58) C(54) C(55) C(56) -178.8(6) . . .
C(54) C(55) C(56) C(57) 0.1(8) . . .
C(54) C(55) C(56) C(59) -177.9(6) . . .
C(55) C(56) C(57) C(52) -0.6(9) . . .
C(55) C(56) C(59) F(16) -63(2) . . .
C(55) C(56) C(59) F(17) -168(3) . . .
C(55) C(56) C(59) F(18) 39(2) . . .
C(55) C(56) C(59) F(25) -117.5(11) . . .
C(55) C(56) C(59) F(26) 8.4(16) . . .
C(55) C(56) C(59) F(27) 124.7(11) . . .
C(57) C(56) C(59) F(16) 119(2) . . .
C(57) C(56) C(59) F(17) 14(4) . . .
C(57) C(56) C(59) F(18) -139(2) . . .
C(57) C(56) C(59) F(25) 64.4(11) . . .
C(57) C(56) C(59) F(26) -169.6(13) . . .
C(57) C(56) C(59) F(27) -53.3(13) . . .
C(59) C(56) C(57) C(52) 177.5(6) . . .
C(61) C(60) C(65) C(64) -4.7(8) . . .
C(65) C(60) C(61) C(62) 4.9(8) . . .
C(61) C(60) B(1) C(36) 92.3(6) . . .
C(61) C(60) B(1) C(44) -148.7(5) . . .
C(61) C(60) B(1) C(52) -27.2(7) . . .
B(1) C(60) C(61) C(62) -168.5(5) . . .
C(65) C(60) B(1) C(36) -80.7(5) . . .
C(65) C(60) B(1) C(44) 38.3(7) . . .
C(65) C(60) B(1) C(52) 159.8(4) . . .
B(1) C(60) C(65) C(64) 169.0(5) . . .
C(60) C(61) C(62) C(63) -1.6(9) . . .
C(60) C(61) C(62) C(66) -179.5(6) . . .
C(61) C(62) C(63) C(64) -2.2(9) . . .
C(61) C(62) C(66) F(19) -23.6(10) . . .
C(61) C(62) C(66) F(20) 98.0(7) . . .
C(61) C(62) C(66) F(21) -141.6(6) . . .
C(63) C(62) C(66) F(19) 158.5(6) . . .
C(63) C(62) C(66) F(20) -79.9(8) . . .
C(63) C(62) C(66) F(21) 40.4(8) . . .
C(66) C(62) C(63) C(64) 175.7(6) . . .
C(62) C(63) C(64) C(65) 2.5(9) . . .
C(62) C(63) C(64) C(67) -178.2(6) . . .
C(63) C(64) C(65) C(60) 1.1(9) . . .
C(63) C(64) C(67) F(22) -120.4(17) . . .
C(63) C(64) C(67) F(23) 131.7(12) . . .
C(63) C(64) C(67) F(24) 16.5(16) . . .
C(63) C(64) C(67) F(28) -151.8(10) . . .
C(63) C(64) C(67) F(29) -36.7(12) . . .
C(63) C(64) C(67) F(30) 80.6(10) . . .
C(65) C(64) C(67) F(22) 58.9(18) . . .
C(65) C(64) C(67) F(23) -49.0(13) . . .
C(65) C(64) C(67) F(24) -164.2(14) . . .
C(65) C(64) C(67) F(28) 27.5(12) . . .
C(65) C(64) C(67) F(29) 142.6(11) . . .
C(65) C(64) C(67) F(30) -100.1(10) . . .
C(67) C(64) C(65) C(60) -178.2(5) . . .
O(3) C(68) C(69) C(70) 32.3(13) . . .
C(68) C(69) C(70) C(71) -16.2(13) . . .
C(69) C(70) C(71) O(3) -3.2(15) . . .
O(4) C(72) C(73) C(74) 2(2) . . .
C(72) C(73) C(74) C(75) -4(2) . . .
C(73) C(74) C(75) O(4) 4(2) . . .
